data_7714961
loop_
_publ_author_name
'Liu, Naijia'
'Chen, Nianmin'
'Wang, Yunjian'
'Kong, Juanjuan'
'Wang, Zhe'

_publ_section_title
;
 Cation vacancy-boosted
 BaZnB<sub>4</sub>O<sub>8</sub>:<i>x</i>Eu<sup>3+</sup> phosphors with
 high quantum yield and thermal stability for pc-WLEDs.
;
_journal_issue 5
_journal_name_full 'Dalton transactions (Cambridge, England : 2003)'
_journal_page_first 1966
_journal_page_last 1976
_journal_paper_doi 10.1039/d3dt04090a
_journal_volume 53
_journal_year 2024
_chemical_formula_sum 'B12 Ba3 O24 Zn3'
_chemical_formula_weight 1121.85
_space_group_crystal_system triclinic
_space_group_IT_number 2
_space_group_name_Hall '-P 1'
_space_group_name_H-M_alt 'P -1'
_audit_block_doi 10.5517/ccdc.csd.cc2d227t
_audit_creation_method SHELXL-2016/6
_audit_update_record
;
2022-09-11 deposited with the CCDC.	2023-12-26 downloaded from the CCDC.
;
_cell_angle_alpha 71.165(2)
_cell_angle_beta 77.178(2)
_cell_angle_gamma 60.214(2)
_cell_formula_units_Z 4
_cell_length_a 12.0790(8)
_cell_length_b 12.1128(8)
_cell_length_c 17.1247(10)
_cell_measurement_reflns_used 9145
_cell_measurement_temperature 293(2)
_cell_measurement_theta_max 27.53
_cell_measurement_theta_min 2.62
_cell_volume 2052.3(2)
_computing_cell_refinement 'Bruker SAINT'
_computing_data_collection 'Bruker APEX2'
_computing_data_reduction 'Bruker SAINT'
_computing_molecular_graphics 'Bruker SHELXTL'
_computing_publication_material 'Bruker SHELXTL'
_computing_structure_refinement 'SHELXL-2016/6 (Sheldrick, 2016)'
_computing_structure_solution 'SHELXS-97 (Sheldrick 2008)'
_diffrn_ambient_temperature 293(2)
_diffrn_measured_fraction_theta_full 1.000
_diffrn_measured_fraction_theta_max 0.122
_diffrn_measurement_device_type 'Bruker APEX-II CCD'
_diffrn_measurement_method '\f and \w scans'
_diffrn_radiation_type MoK\a
_diffrn_radiation_wavelength 0.71073
_diffrn_reflns_av_R_equivalents 0.0500
_diffrn_reflns_av_unetI/netI 0.0291
_diffrn_reflns_Laue_measured_fraction_full 1.000
_diffrn_reflns_Laue_measured_fraction_max 0.122
_diffrn_reflns_limit_h_max 15
_diffrn_reflns_limit_h_min -15
_diffrn_reflns_limit_k_max 15
_diffrn_reflns_limit_k_min -15
_diffrn_reflns_limit_l_max 22
_diffrn_reflns_limit_l_min -22
_diffrn_reflns_number 74903
_diffrn_reflns_point_group_measured_fraction_full 1.000
_diffrn_reflns_point_group_measured_fraction_max 0.122
_diffrn_reflns_theta_full 25.242
_diffrn_reflns_theta_max 27.561
_diffrn_reflns_theta_min 1.260
_exptl_absorpt_coefficient_mu 9.236
_exptl_absorpt_correction_T_max 0.7345
_exptl_absorpt_correction_T_min 0.2021
_exptl_absorpt_correction_type multi-scan
_exptl_absorpt_process_details face-index
_exptl_crystal_colour colourless
_exptl_crystal_density_diffrn 3.631
_exptl_crystal_density_method 'not measured'
_exptl_crystal_description block
_exptl_crystal_F_000 2040
_exptl_crystal_size_max 0.17
_exptl_crystal_size_mid 0.15
_exptl_crystal_size_min 0.08
_refine_diff_density_max 1.491
_refine_diff_density_min -1.253
_refine_diff_density_rms 0.355
_refine_ls_extinction_coef 0.00149(5)
_refine_ls_extinction_expression Fc^*^=kFc[1+0.001xFc^2^\l^3^/sin(2\q)]^-1/4^
_refine_ls_extinction_method 'SHELXL-2016/6 (Sheldrick 2016)'
_refine_ls_goodness_of_fit_ref 1.178
_refine_ls_hydrogen_treatment undef
_refine_ls_matrix_type full
_refine_ls_number_parameters 759
_refine_ls_number_reflns 9471
_refine_ls_number_restraints 0
_refine_ls_restrained_S_all 1.178
_refine_ls_R_factor_all 0.0247
_refine_ls_R_factor_gt 0.0204
_refine_ls_shift/su_max 0.002
_refine_ls_shift/su_mean 0.000
_refine_ls_structure_factor_coef Fsqd
_refine_ls_weighting_details 'w=1/[\s^2^(Fo^2^)+(0.0227P)^2^] where P=(Fo^2^+2Fc^2^)/3'
_refine_ls_weighting_scheme calc
_refine_ls_wR_factor_gt 0.0505
_refine_ls_wR_factor_ref 0.0524
_reflns_Friedel_coverage 0.000
_reflns_number_gt 8538
_reflns_number_total 9471
_reflns_threshold_expression 'I > 2\s(I)'
_cod_data_source_file d3dt04090a1.cif
_cod_data_source_block 123
_cod_depositor_comments 'Adding full bibliography for 7714961.cif.'
_cod_database_code 7714961
_shelx_shelxl_version_number 2016/6
_shelx_space_group_comment
; 
The symmetry employed for this shelxl refinement is uniquely defined 
by the following loop, which should always be used as a source of 
symmetry information in preference to the above space-group names. 
They are only intended as comments. 
;

loop_
_space_group_symop_operation_xyz
'x, y, z'
'-x, -y, -z'

loop_
_atom_site_label
_atom_site_type_symbol
_atom_site_fract_x
_atom_site_fract_y
_atom_site_fract_z
_atom_site_U_iso_or_equiv
_atom_site_adp_type
_atom_site_occupancy
_atom_site_site_symmetry_order
_atom_site_calc_flag
_atom_site_refinement_flags_posn
_atom_site_refinement_flags_adp
_atom_site_refinement_flags_occupancy
_atom_site_disorder_assembly
_atom_site_disorder_group
Zn1 Zn 0.07665(2) 0.53010(3) 0.63754(2) 0.01295(6) Uani 1 1 d . . . . .
Zn2 Zn -0.23018(3) 1.21460(3) 0.61205(2) 0.01459(6) Uani 1 1 d . . . . .
Zn5 Zn -0.60405(3) 0.91403(3) 0.61179(2) 0.01446(6) Uani 1 1 d . . . . .
O1 O -0.00684(15) 0.70704(16) 0.64709(10) 0.0184(3) Uani 1 1 d . . . . .
O5 O 0.28849(15) 0.65009(16) 0.59151(10) 0.0169(3) Uani 1 1 d . . . . .
O7 O -0.38935(15) 0.96422(15) 0.65127(11) 0.0198(4) Uani 1 1 d . . . . .
O9 O -0.22291(15) 0.74601(15) 0.65626(10) 0.0173(3) Uani 1 1 d . . . . .
O10 O -0.04016(15) 0.33173(15) 0.54061(9) 0.0143(3) Uani 1 1 d . . . . .
O12 O 0.50515(15) 0.61050(16) 0.58110(10) 0.0174(3) Uani 1 1 d . . . . .
O14 O -0.17226(15) 0.91588(16) 0.65158(10) 0.0187(3) Uani 1 1 d . . . . .
O15 O -0.34178(16) 1.13487(16) 0.63770(11) 0.0221(4) Uani 1 1 d . . . . .
O17 O -0.43414(15) 0.79451(16) 0.64759(10) 0.0190(3) Uani 1 1 d . . . . .
O18 O 0.45896(15) 0.43713(15) 0.58768(10) 0.0168(3) Uani 1 1 d . . . . .
O19 O 0.14059(15) 0.12763(15) 0.52982(9) 0.0159(3) Uani 1 1 d . . . . .
O20 O -0.01090(14) 0.50352(14) 0.56390(9) 0.0117(3) Uani 1 1 d . . . . .
O21 O 0.25185(15) 0.46733(16) 0.60096(10) 0.0188(3) Uani 1 1 d . . . . .
O22 O 0.67297(15) 0.40249(15) 0.58139(10) 0.0171(3) Uani 1 1 d . . . . .
O26 O -0.06667(15) 0.14597(15) 0.54396(9) 0.0152(3) Uani 1 1 d . . . . .
O27 O 0.17441(14) 0.30930(15) 0.52355(9) 0.0143(3) Uani 1 1 d . . . . .
O28 O 0.34550(15) 0.09552(15) 0.54937(10) 0.0170(3) Uani 1 1 d . . . . .
O32 O 0.06006(16) 0.06994(16) 0.71655(10) 0.0208(4) Uani 1 1 d . . . . .
O36 O 0.05907(18) 0.40053(17) 0.73593(9) 0.0236(4) Uani 1 1 d . . . . .
O38 O 0.17305(16) 0.18100(17) 0.72261(10) 0.0216(4) Uani 1 1 d . . . . .
O41 O 0.32890(16) 0.82485(16) 0.57711(10) 0.0198(4) Uani 1 1 d . . . . .
O42 O -0.05422(15) 0.29092(16) 0.72947(10) 0.0188(3) Uani 1 1 d . . . . .
O44 O -0.16636(17) 0.18198(19) 0.71905(10) 0.0275(4) Uani 1 1 d . . . . .
O47 O 0.28601(17) -0.04166(18) 0.71559(10) 0.0290(4) Uani 1 1 d . . . . .
B1 B -0.3541(2) 0.8355(2) 0.65180(15) 0.0143(5) Uani 1 1 d . . . . .
B3 B 0.3271(2) 0.5210(3) 0.59179(15) 0.0140(5) Uani 1 1 d . . . . .
B4 B -0.3003(3) 1.0088(3) 0.64633(16) 0.0165(5) Uani 1 1 d . . . . .
B6 B 0.5484(2) 0.4785(3) 0.58293(15) 0.0147(5) Uani 1 1 d . . . . .
B7 B 0.2241(2) 0.1748(2) 0.53339(14) 0.0126(5) Uani 1 1 d . . . . .
B11 B -0.0575(3) 0.1810(3) 0.72166(15) 0.0179(5) Uani 1 1 d . . . . .
B14 B -0.1301(3) 0.7844(3) 0.65195(15) 0.0150(5) Uani 1 1 d . . . . .
B15 B 0.3764(2) 0.6985(3) 0.58300(15) 0.0148(5) Uani 1 1 d . . . . .
B19 B 0.0069(2) 0.2040(2) 0.53623(14) 0.0122(5) Uani 1 1 d . . . . .
B20 B 0.0589(3) 0.2947(3) 0.72979(14) 0.0168(5) Uani 1 1 d . . . . .
B22 B 0.0391(2) 0.3975(2) 0.51917(14) 0.0118(5) Uani 1 1 d . . . . .
B24 B 0.1777(3) 0.0655(3) 0.71823(15) 0.0186(6) Uani 1 1 d . . . . .
Zn3 Zn 0.61393(3) 0.87275(3) 0.11137(2) 0.01492(6) Uani 1 1 d . . . . .
Zn4 Zn -0.06114(3) 1.24339(3) 0.11730(2) 0.01458(6) Uani 1 1 d . . . . .
Zn6 Zn 0.30293(2) 1.54770(3) 0.13148(2) 0.01302(6) Uani 1 1 d . . . . .
O2 O 0.37401(15) 1.23839(15) 0.15816(10) 0.0166(3) Uani 1 1 d . . . . .
O3 O 0.20424(16) 1.45756(16) 0.14683(10) 0.0192(4) Uani 1 1 d . . . . .
O4 O 0.46576(14) 0.47247(15) 0.06355(8) 0.0117(3) Uani 1 1 d . . . . .
O6 O 1.04215(15) 0.94071(15) 0.08912(10) 0.0176(3) Uani 1 1 d . . . . .
O8 O 0.54144(15) 1.02953(16) 0.15043(10) 0.0190(3) Uani 1 1 d . . . . .
O11 O 0.15727(15) 1.29108(15) 0.15092(10) 0.0187(3) Uani 1 1 d . . . . .
O13 O 0.99751(15) 0.77307(16) 0.08376(10) 0.0177(3) Uani 1 1 d . . . . .
O16 O 1.21066(15) 0.73240(15) 0.09504(10) 0.0172(3) Uani 1 1 d . . . . .
O23 O 0.32500(15) 1.07409(16) 0.15181(10) 0.0192(4) Uani 1 1 d . . . . .
O24 O 0.86574(16) 1.15256(16) 0.09072(10) 0.0185(3) Uani 1 1 d . . . . .
O25 O 0.71100(15) 0.63548(15) 0.03000(9) 0.0157(3) Uani 1 1 d . . . . .
O29 O 0.68056(15) 0.45109(15) 0.04188(9) 0.0148(3) Uani 1 1 d . . . . .
O30 O 0.11611(16) 1.12603(16) 0.13560(11) 0.0218(4) Uani 1 1 d . . . . .
O31 O 0.73025(16) 0.50896(17) 0.21699(10) 0.0206(4) Uani 1 1 d . . . . .
O33 O 0.78997(16) 0.81768(17) 0.07199(11) 0.0213(4) Uani 1 1 d . . . . .
O34 O 0.82636(16) 0.98855(16) 0.08269(11) 0.0206(4) Uani 1 1 d . . . . .
O35 O 0.88990(15) 0.42450(15) 0.04488(9) 0.0150(3) Uani 1 1 d . . . . .
O37 O 0.50007(14) 0.66967(15) 0.02274(9) 0.0148(3) Uani 1 1 d . . . . .
O39 O 0.61264(16) 0.39180(16) 0.23220(10) 0.0184(3) Uani 1 1 d . . . . .
O40 O 0.52542(15) 0.83464(16) 0.04883(10) 0.0169(3) Uani 1 1 d . . . . .
O43 O 0.38713(16) 0.5067(2) 0.22987(10) 0.0262(4) Uani 1 1 d . . . . .
O45 O 0.50281(16) 0.62225(16) 0.21874(10) 0.0221(4) Uani 1 1 d . . . . .
O46 O 0.83921(17) 0.28042(17) 0.22306(10) 0.0262(4) Uani 1 1 d . . . . .
O48 O 0.6169(2) 0.73559(18) 0.21616(10) 0.0309(5) Uani 1 1 d . . . . .
B2 B 0.1947(3) 1.1646(3) 0.14555(16) 0.0165(5) Uani 1 1 d . . . . .
B5 B 0.2463(2) 1.3327(3) 0.15215(15) 0.0150(5) Uani 1 1 d . . . . .
B8 B 0.4970(3) 0.5067(3) 0.22681(14) 0.0174(5) Uani 1 1 d . . . . .
B9 B 0.8666(2) 0.8617(3) 0.07877(15) 0.0146(5) Uani 1 1 d . . . . .
B10 B 0.6173(3) 0.6266(3) 0.21747(15) 0.0193(6) Uani 1 1 d . . . . .
B12 B 0.7635(2) 0.5000(3) 0.03728(14) 0.0130(5) Uani 1 1 d . . . . .
B13 B 0.9135(3) 1.0306(3) 0.08717(15) 0.0150(5) Uani 1 1 d . . . . .
B16 B 1.0874(3) 0.8095(3) 0.08853(15) 0.0149(5) Uani 1 1 d . . . . .
B17 B 0.5498(2) 0.5353(2) 0.01910(14) 0.0113(5) Uani 1 1 d . . . . .
B18 B 0.4177(3) 1.1085(3) 0.15333(15) 0.0150(5) Uani 1 1 d . . . . .
B21 B 0.5778(2) 0.7172(3) 0.03317(14) 0.0135(5) Uani 1 1 d . . . . .
B23 B 0.7319(3) 0.3897(3) 0.22446(15) 0.0179(5) Uani 1 1 d . . . . .
Ba1 Ba 0.25006(2) 0.46316(2) 0.36790(2) 0.01530(4) Uani 1 1 d . . . . .
Ba2 Ba 0.94961(2) 0.55703(2) 0.11845(2) 0.01515(4) Uani 1 1 d . . . . .
Ba3 Ba 0.91735(2) 0.11291(2) 0.37336(2) 0.01596(4) Uani 1 1 d . . . . .
Ba4 Ba 0.62281(2) 0.21731(2) 0.14415(2) 0.01680(4) Uani 1 1 d . . . . .
Ba5 Ba 0.29609(2) 0.86652(2) 0.13709(2) 0.01872(4) Uani 1 1 d . . . . .
Ba6 Ba 0.39795(2) 0.20961(2) 0.64317(2) 0.01928(4) Uani 1 1 d . . . . .

loop_
_atom_site_aniso_label
_atom_site_aniso_U_11
_atom_site_aniso_U_22
_atom_site_aniso_U_33
_atom_site_aniso_U_23
_atom_site_aniso_U_13
_atom_site_aniso_U_12
Zn1 0.01081(13) 0.01008(13) 0.01815(12) -0.00460(10) -0.00141(10) -0.00418(11)
Zn2 0.01129(13) 0.01081(13) 0.02231(13) -0.00513(10) -0.00229(10) -0.00456(11)
Zn5 0.01151(13) 0.00999(13) 0.02188(13) -0.00506(10) -0.00298(10) -0.00363(11)
O1 0.0110(8) 0.0127(8) 0.0313(9) -0.0085(7) -0.0010(7) -0.0037(7)
O5 0.0100(8) 0.0131(8) 0.0290(8) -0.0090(7) -0.0013(6) -0.0041(7)
O7 0.0110(8) 0.0099(8) 0.0395(10) -0.0089(7) -0.0036(7) -0.0033(7)
O9 0.0116(8) 0.0114(8) 0.0298(9) -0.0075(7) -0.0025(6) -0.0042(7)
O10 0.0115(8) 0.0084(8) 0.0227(8) -0.0050(6) 0.0002(6) -0.0043(6)
O12 0.0117(8) 0.0128(8) 0.0299(9) -0.0089(7) -0.0027(6) -0.0048(7)
O14 0.0119(8) 0.0124(8) 0.0350(9) -0.0098(7) -0.0014(7) -0.0058(7)
O15 0.0147(9) 0.0111(8) 0.0411(10) -0.0072(7) -0.0034(7) -0.0054(7)
O17 0.0128(8) 0.0118(8) 0.0326(9) -0.0042(7) -0.0061(7) -0.0049(7)
O18 0.0115(8) 0.0116(8) 0.0284(8) -0.0072(6) -0.0018(6) -0.0048(7)
O19 0.0118(8) 0.0094(8) 0.0271(8) -0.0064(6) -0.0028(6) -0.0037(7)
O20 0.0118(8) 0.0088(8) 0.0140(7) -0.0027(6) -0.0023(6) -0.0040(6)
O21 0.0116(8) 0.0123(8) 0.0318(9) -0.0071(7) 0.0001(7) -0.0049(7)
O22 0.0107(8) 0.0123(8) 0.0295(9) -0.0087(7) -0.0007(6) -0.0046(7)
O26 0.0130(8) 0.0109(8) 0.0233(8) -0.0063(6) 0.0005(6) -0.0062(7)
O27 0.0104(8) 0.0084(8) 0.0237(8) -0.0045(6) -0.0022(6) -0.0034(6)
O28 0.0118(8) 0.0094(8) 0.0273(8) -0.0028(6) -0.0053(6) -0.0026(7)
O32 0.0217(9) 0.0151(9) 0.0283(9) -0.0084(7) -0.0021(7) -0.0086(8)
O36 0.0423(11) 0.0212(9) 0.0155(8) -0.0031(7) -0.0014(7) -0.0219(9)
O38 0.0128(9) 0.0228(9) 0.0310(9) -0.0091(7) -0.0016(7) -0.0081(8)
O41 0.0151(9) 0.0113(8) 0.0340(9) -0.0063(7) -0.0058(7) -0.0049(7)
O42 0.0141(8) 0.0159(9) 0.0247(8) -0.0075(7) -0.0022(6) -0.0041(7)
O44 0.0243(10) 0.0438(12) 0.0214(8) -0.0066(8) -0.0033(7) -0.0212(9)
O47 0.0243(10) 0.0224(10) 0.0207(8) -0.0054(7) 0.0023(7) 0.0019(8)
B1 0.0132(12) 0.0103(12) 0.0195(12) -0.0035(9) -0.0015(9) -0.0055(10)
B3 0.0129(12) 0.0121(12) 0.0167(11) -0.0050(9) -0.0011(9) -0.0046(10)
B4 0.0137(13) 0.0140(13) 0.0221(12) -0.0063(10) 0.0007(10) -0.0063(11)
B6 0.0133(13) 0.0136(13) 0.0172(11) -0.0049(9) -0.0007(9) -0.0057(11)
B7 0.0146(13) 0.0098(12) 0.0134(11) -0.0025(9) -0.0023(9) -0.0054(10)
B11 0.0193(14) 0.0228(14) 0.0133(11) -0.0041(10) -0.0006(10) -0.0115(12)
B14 0.0156(13) 0.0120(12) 0.0194(12) -0.0058(9) -0.0013(10) -0.0068(11)
B15 0.0126(12) 0.0150(13) 0.0190(12) -0.0058(10) -0.0029(9) -0.0065(11)
B19 0.0127(12) 0.0093(12) 0.0128(11) -0.0016(9) -0.0011(9) -0.0042(10)
B20 0.0231(14) 0.0161(13) 0.0100(11) -0.0027(9) 0.0002(9) -0.0092(12)
B22 0.0108(12) 0.0085(11) 0.0155(11) -0.0033(9) 0.0000(9) -0.0042(10)
B24 0.0195(14) 0.0177(14) 0.0132(11) -0.0023(10) -0.0013(10) -0.0057(11)
Zn3 0.01157(13) 0.01167(13) 0.02310(13) -0.00701(10) -0.00076(10) -0.00515(11)
Zn4 0.01088(13) 0.01076(13) 0.02247(13) -0.00581(10) -0.00168(10) -0.00411(11)
Zn6 0.01104(13) 0.01060(13) 0.01796(12) -0.00495(10) -0.00105(10) -0.00458(11)
O2 0.0118(8) 0.0103(8) 0.0283(8) -0.0067(6) -0.0024(6) -0.0039(7)
O3 0.0136(8) 0.0099(8) 0.0345(9) -0.0053(7) -0.0026(7) -0.0055(7)
O4 0.0112(8) 0.0124(8) 0.0134(7) -0.0047(6) 0.0007(6) -0.0065(7)
O6 0.0114(8) 0.0113(8) 0.0315(9) -0.0076(7) -0.0034(7) -0.0042(7)
O8 0.0114(8) 0.0162(9) 0.0323(9) -0.0126(7) -0.0015(7) -0.0046(7)
O11 0.0101(8) 0.0112(8) 0.0343(9) -0.0083(7) -0.0024(7) -0.0028(7)
O13 0.0128(8) 0.0117(8) 0.0290(8) -0.0063(7) -0.0023(7) -0.0049(7)
O16 0.0138(8) 0.0114(8) 0.0260(8) -0.0050(6) -0.0037(6) -0.0044(7)
O23 0.0110(8) 0.0107(8) 0.0370(9) -0.0095(7) -0.0046(7) -0.0027(7)
O24 0.0143(8) 0.0118(8) 0.0315(9) -0.0078(7) -0.0039(7) -0.0052(7)
O25 0.0110(8) 0.0112(8) 0.0259(8) -0.0063(6) -0.0035(6) -0.0039(7)
O29 0.0110(8) 0.0098(8) 0.0229(8) -0.0033(6) -0.0047(6) -0.0035(7)
O30 0.0138(9) 0.0128(9) 0.0416(10) -0.0104(7) -0.0060(7) -0.0044(7)
O31 0.0177(9) 0.0204(9) 0.0277(9) -0.0065(7) -0.0023(7) -0.0111(8)
O33 0.0118(8) 0.0190(9) 0.0381(10) -0.0158(7) 0.0008(7) -0.0067(7)
O34 0.0122(8) 0.0129(8) 0.0380(10) -0.0102(7) -0.0003(7) -0.0050(7)
O35 0.0113(8) 0.0116(8) 0.0220(8) -0.0039(6) -0.0044(6) -0.0041(7)
O37 0.0100(8) 0.0108(8) 0.0246(8) -0.0068(6) -0.0034(6) -0.0033(7)
O39 0.0188(9) 0.0134(8) 0.0240(8) -0.0058(6) -0.0015(7) -0.0077(7)
O40 0.0129(8) 0.0130(8) 0.0263(8) -0.0082(6) -0.0017(6) -0.0051(7)
O43 0.0181(9) 0.0495(12) 0.0149(8) -0.0072(8) 0.0005(6) -0.0195(9)
O45 0.0169(9) 0.0141(9) 0.0297(9) -0.0064(7) -0.0044(7) -0.0015(7)
O46 0.0231(10) 0.0201(9) 0.0193(8) -0.0057(7) 0.0016(7) 0.0010(8)
O48 0.0564(14) 0.0194(10) 0.0238(9) -0.0006(7) -0.0084(8) -0.0232(10)
B2 0.0119(13) 0.0131(13) 0.0244(13) -0.0045(10) -0.0030(10) -0.0051(11)
B5 0.0120(12) 0.0114(12) 0.0205(12) -0.0033(9) -0.0016(9) -0.0049(10)
B8 0.0184(14) 0.0239(14) 0.0101(11) -0.0031(10) -0.0013(9) -0.0104(12)
B9 0.0115(12) 0.0131(12) 0.0209(12) -0.0065(10) 0.0000(9) -0.0060(10)
B10 0.0283(16) 0.0161(13) 0.0140(11) -0.0015(10) -0.0025(10) -0.0115(12)
B12 0.0130(12) 0.0131(12) 0.0133(11) -0.0039(9) -0.0019(9) -0.0056(10)
B13 0.0135(13) 0.0135(13) 0.0179(11) -0.0035(9) -0.0004(9) -0.0067(11)
B16 0.0149(13) 0.0139(13) 0.0167(11) -0.0038(9) -0.0015(9) -0.0072(11)
B17 0.0116(12) 0.0089(11) 0.0145(11) -0.0036(9) -0.0011(9) -0.0049(10)
B18 0.0131(13) 0.0128(12) 0.0189(12) -0.0061(9) -0.0004(9) -0.0050(11)
B21 0.0131(12) 0.0144(12) 0.0134(11) -0.0042(9) -0.0008(9) -0.0062(11)
B23 0.0181(14) 0.0193(14) 0.0125(11) -0.0023(10) -0.0015(9) -0.0067(11)
Ba1 0.01204(7) 0.01340(7) 0.02133(7) -0.00594(5) 0.00136(5) -0.00659(6)
Ba2 0.01371(7) 0.01279(7) 0.02119(7) -0.00707(5) -0.00251(5) -0.00559(6)
Ba3 0.01220(7) 0.01019(7) 0.02387(7) -0.00336(5) -0.00309(5) -0.00381(6)
Ba4 0.01324(7) 0.01109(7) 0.02485(7) -0.00257(5) -0.00498(5) -0.00446(6)
Ba5 0.01297(7) 0.01500(7) 0.03078(8) -0.01007(6) 0.00146(6) -0.00699(6)
Ba6 0.01343(7) 0.01377(7) 0.03246(8) -0.01092(6) -0.00467(6) -0.00338(6)

loop_
_atom_type_symbol
_atom_type_description
_atom_type_scat_dispersion_real
_atom_type_scat_dispersion_imag
_atom_type_scat_source
B B 0.0013 0.0007 'International Tables Vol C Tables 4.2.6.8 and 6.1.1.4'
Ba Ba -0.3244 2.2819 'International Tables Vol C Tables 4.2.6.8 and 6.1.1.4'
O O 0.0106 0.0060 'International Tables Vol C Tables 4.2.6.8 and 6.1.1.4'
Zn Zn 0.2839 1.4301 'International Tables Vol C Tables 4.2.6.8 and 6.1.1.4'

loop_
_citation_id
_citation_doi
_citation_year
1 10.1002/chem.202203000 2023

loop_
_geom_angle_atom_site_label_1
_geom_angle_atom_site_label_2
_geom_angle_atom_site_label_3
_geom_angle
_geom_angle_site_symmetry_1
_geom_angle_site_symmetry_3
_geom_angle_publ_flag
O21 Zn1 O1 114.38(7) . . ?
O21 Zn1 O36 108.28(7) . . ?
O1 Zn1 O36 115.69(7) . . ?
O21 Zn1 O20 108.71(7) . . ?
O1 Zn1 O20 112.15(7) . . ?
O36 Zn1 O20 96.01(7) . . ?
O21 Zn1 Ba6 37.49(5) . . ?
O1 Zn1 Ba6 146.16(5) . . ?
O36 Zn1 Ba6 73.93(6) . . ?
O20 Zn1 Ba6 98.10(4) . . ?
O21 Zn1 Ba1 147.63(5) . 2_566 ?
O1 Zn1 Ba1 92.18(5) . 2_566 ?
O36 Zn1 Ba1 73.01(6) . 2_566 ?
O20 Zn1 Ba1 40.74(4) . 2_566 ?
Ba6 Zn1 Ba1 121.261(9) . 2_566 ?
O21 Zn1 Ba2 107.82(5) . 2_666 ?
O1 Zn1 Ba2 83.74(5) . 2_666 ?
O36 Zn1 Ba2 37.45(5) . 2_666 ?
O20 Zn1 Ba2 128.22(4) . 2_666 ?
Ba6 Zn1 Ba2 89.372(7) . 2_666 ?
Ba1 Zn1 Ba2 92.510(6) 2_566 2_666 ?
O22 Zn2 O15 110.38(7) 1_465 . ?
O22 Zn2 O26 113.54(7) 1_465 1_565 ?
O15 Zn2 O26 121.23(7) . 1_565 ?
O22 Zn2 O44 102.31(8) 1_465 1_565 ?
O15 Zn2 O44 106.04(7) . 1_565 ?
O26 Zn2 O44 100.68(7) 1_565 1_565 ?
O22 Zn2 Ba3 153.69(5) 1_465 2_666 ?
O15 Zn2 Ba3 95.06(5) . 2_666 ?
O26 Zn2 Ba3 43.32(4) 1_565 2_666 ?
O44 Zn2 Ba3 75.89(6) 1_565 2_666 ?
O22 Zn2 Ba1 37.26(5) 1_465 2_576 ?
O15 Zn2 Ba1 136.66(5) . 2_576 ?
O26 Zn2 Ba1 101.46(5) 1_565 2_576 ?
O44 Zn2 Ba1 69.96(6) 1_565 2_576 ?
Ba3 Zn2 Ba1 123.513(9) 2_666 2_576 ?
O41 Zn5 O17 110.57(7) 1_455 . ?
O41 Zn5 O28 115.07(7) 1_455 1_465 ?
O17 Zn5 O28 123.01(7) . 1_465 ?
O41 Zn5 O47 103.92(8) 1_455 1_465 ?
O17 Zn5 O47 104.99(7) . 1_465 ?
O28 Zn5 O47 95.44(7) 1_465 1_465 ?
O41 Zn5 Ba6 155.62(5) 1_455 1_465 ?
O17 Zn5 Ba6 93.64(5) . 1_465 ?
O28 Zn5 Ba6 44.32(5) 1_465 1_465 ?
O47 Zn5 Ba6 71.07(6) 1_465 1_465 ?
O41 Zn5 Ba3 38.49(5) 1_455 2_566 ?
O17 Zn5 Ba3 135.11(5) . 2_566 ?
O28 Zn5 Ba3 101.85(5) 1_465 2_566 ?
O47 Zn5 Ba3 69.19(6) 1_465 2_566 ?
Ba6 Zn5 Ba3 122.959(8) 1_465 2_566 ?
O41 Zn5 Ba4 102.88(5) 1_455 2_566 ?
O17 Zn5 Ba4 70.53(5) . 2_566 ?
O28 Zn5 Ba4 126.52(5) 1_465 2_566 ?
O47 Zn5 Ba4 37.34(5) 1_465 2_566 ?
Ba6 Zn5 Ba4 87.438(7) 1_465 2_566 ?
Ba3 Zn5 Ba4 84.906(6) 2_566 2_566 ?
B14 O1 Zn1 127.04(16) . . ?
B14 O1 Ba3 99.74(14) . 2_666 ?
Zn1 O1 Ba3 132.37(7) . 2_666 ?
B3 O5 B15 122.43(19) . . ?
B3 O5 Ba3 145.95(14) . 2_666 ?
B15 O5 Ba3 90.75(13) . 2_666 ?
B1 O7 B4 123.04(19) . . ?
B1 O7 Ba6 141.76(15) . 1_465 ?
B4 O7 Ba6 94.94(13) . 1_465 ?
B14 O9 B1 122.68(19) . . ?
B14 O9 Ba1 140.84(14) . 2_566 ?
B1 O9 Ba1 94.37(13) . 2_566 ?
B19 O10 B22 122.35(18) . . ?
B19 O10 Ba1 141.89(13) . 2_566 ?
B22 O10 Ba1 92.52(12) . 2_566 ?
B15 O12 B6 121.6(2) . . ?
B15 O12 Ba1 144.73(14) . 2_666 ?
B6 O12 Ba1 88.84(13) . 2_666 ?
B4 O14 B14 121.9(2) . . ?
B4 O14 Ba3 143.00(15) . 2_666 ?
B14 O14 Ba3 93.23(13) . 2_666 ?
B4 O15 Zn2 123.28(16) . . ?
B4 O15 Ba6 96.69(15) . 1_465 ?
Zn2 O15 Ba6 139.25(8) . 1_465 ?
B1 O17 Zn5 122.30(15) . . ?
B1 O17 Ba1 97.77(14) . 2_566 ?
Zn5 O17 Ba1 134.09(8) . 2_566 ?
B6 O18 B3 122.57(19) . . ?
B6 O18 Ba6 146.31(14) . . ?
B3 O18 Ba6 87.95(13) . . ?
B7 O19 B19 122.05(18) . . ?
B7 O19 Ba3 137.99(13) . 2_656 ?
B19 O19 Ba3 84.70(12) . 2_656 ?
B22 O20 B22 87.93(16) . 2_566 ?
B22 O20 Zn1 129.95(13) . . ?
B22 O20 Zn1 115.07(13) 2_566 . ?
B22 O20 Ba1 105.92(12) . 2_566 ?
B22 O20 Ba1 102.42(12) 2_566 2_566 ?
Zn1 O20 Ba1 110.82(6) . 2_566 ?
B3 O21 Zn1 129.30(16) . . ?
B3 O21 Ba6 106.41(14) . . ?
Zn1 O21 Ba6 116.78(7) . . ?
B6 O22 Zn2 130.41(16) . 1_645 ?
B6 O22 Ba1 101.24(14) . 2_666 ?
Zn2 O22 Ba1 116.78(7) 1_645 2_666 ?
B19 O26 Zn2 115.10(14) . 1_545 ?
B19 O26 Ba3 103.32(13) . 2_656 ?
Zn2 O26 Ba3 107.44(6) 1_545 2_656 ?
B19 O26 Ba3 111.24(12) . 1_455 ?
Zn2 O26 Ba3 116.30(6) 1_545 1_455 ?
Ba3 O26 Ba3 101.53(5) 2_656 1_455 ?
B7 O27 B22 122.04(19) . . ?
B7 O27 Ba1 117.95(13) . . ?
B22 O27 Ba1 94.59(12) . . ?
B7 O27 Ba6 82.14(12) . . ?
B22 O27 Ba6 138.12(13) . . ?
Ba1 O27 Ba6 103.19(4) . . ?
B7 O28 Zn5 119.35(15) . 1_645 ?
B7 O28 Ba6 104.73(14) . . ?
Zn5 O28 Ba6 106.23(6) 1_645 . ?
B11 O32 B24 123.1(2) . . ?
B11 O32 Ba3 118.83(14) . 2_656 ?
B24 O32 Ba3 112.46(14) . 2_656 ?
B20 O36 Zn1 121.10(14) . . ?
B20 O36 Ba2 122.60(13) . 2_666 ?
Zn1 O36 Ba2 116.19(7) . 2_666 ?
B24 O38 B20 123.6(2) . . ?
B24 O38 Ba6 112.81(14) . . ?
B20 O38 Ba6 118.24(15) . . ?
B15 O41 Zn5 129.36(16) . 1_655 ?
B15 O41 Ba3 100.62(14) . 2_666 ?
Zn5 O41 Ba3 115.12(7) 1_655 2_666 ?
B20 O42 B11 123.2(2) . . ?
B20 O42 Ba1 113.80(14) . 2_566 ?
B11 O42 Ba1 110.73(14) . 2_566 ?
B11 O44 Zn2 121.35(15) . 1_545 ?
B11 O44 Ba5 117.59(14) . 2_566 ?
Zn2 O44 Ba5 121.05(8) 1_545 2_566 ?
B24 O47 Zn5 125.36(15) . 1_645 ?
B24 O47 Ba4 119.41(14) . 2_656 ?
Zn5 O47 Ba4 115.22(7) 1_645 2_656 ?
O17 B1 O7 124.3(2) . . ?
O17 B1 O9 119.1(2) . . ?
O7 B1 O9 116.5(2) . . ?
O17 B1 Ba1 59.02(12) . 2_566 ?
O7 B1 Ba1 173.12(16) . 2_566 ?
O9 B1 Ba1 60.40(11) . 2_566 ?
O21 B3 O5 126.3(2) . . ?
O21 B3 O18 116.4(2) . . ?
O5 B3 O18 117.1(2) . . ?
O21 B3 Ba6 50.91(12) . . ?
O5 B3 Ba6 165.33(16) . . ?
O18 B3 Ba6 66.73(12) . . ?
O15 B4 O14 123.7(2) . . ?
O15 B4 O7 118.8(2) . . ?
O14 B4 O7 117.5(2) . . ?
O15 B4 Ba6 59.40(13) . 1_465 ?
O14 B4 Ba6 176.12(17) . 1_465 ?
O7 B4 Ba6 59.40(11) . 1_465 ?
O22 B6 O18 124.7(2) . . ?
O22 B6 O12 116.8(2) . . ?
O18 B6 O12 118.4(2) . . ?
O22 B6 Ba1 54.83(12) . 2_666 ?
O18 B6 Ba1 162.23(16) . 2_666 ?
O12 B6 Ba1 64.96(12) . 2_666 ?
O28 B7 O27 119.6(2) . . ?
O28 B7 O19 122.3(2) . . ?
O27 B7 O19 117.9(2) . . ?
O28 B7 Ba6 52.82(11) . . ?
O27 B7 Ba6 73.59(12) . . ?
O19 B7 Ba6 150.14(14) . . ?
O44 B11 O32 121.4(2) . . ?
O44 B11 O42 121.6(2) . . ?
O32 B11 O42 116.9(2) . . ?
O44 B11 Ba5 42.81(11) . 2_566 ?
O32 B11 Ba5 117.19(15) . 2_566 ?
O42 B11 Ba5 108.18(14) . 2_566 ?
O1 B14 O9 124.3(2) . . ?
O1 B14 O14 118.1(2) . . ?
O9 B14 O14 117.6(2) . . ?
O1 B14 Ba3 57.01(12) . 2_666 ?
O9 B14 Ba3 175.47(16) . 2_666 ?
O14 B14 Ba3 61.27(12) . 2_666 ?
O41 B15 O12 125.1(2) . . ?
O41 B15 O5 117.1(2) . . ?
O12 B15 O5 117.8(2) . . ?
O41 B15 Ba3 55.51(12) . 2_666 ?
O12 B15 Ba3 168.46(16) . 2_666 ?
O5 B15 Ba3 63.11(11) . 2_666 ?
O26 B19 O10 124.1(2) . . ?
O26 B19 O19 118.4(2) . . ?
O10 B19 O19 117.3(2) . . ?
O26 B19 Ba3 53.74(11) . 2_656 ?
O10 B19 Ba3 151.08(14) . 2_656 ?
O19 B19 Ba3 70.64(11) . 2_656 ?
O36 B20 O42 121.8(2) . . ?
O36 B20 O38 121.5(2) . . ?
O42 B20 O38 116.7(2) . . ?
O27 B22 O10 114.06(18) . . ?
O27 B22 O20 114.61(19) . . ?
O10 B22 O20 111.32(18) . . ?
O27 B22 O20 111.28(17) . 2_566 ?
O10 B22 O20 111.53(18) . 2_566 ?
O20 B22 O20 92.07(16) . 2_566 ?
O27 B22 B22 124.1(2) . 2_566 ?
O10 B22 B22 121.8(2) . 2_566 ?
O20 B22 B22 46.20(11) . 2_566 ?
O20 B22 B22 45.87(11) 2_566 2_566 ?
O27 B22 Ba1 60.40(10) . . ?
O10 B22 Ba1 142.10(14) . . ?
O20 B22 Ba1 103.71(13) . . ?
O20 B22 Ba1 51.88(9) 2_566 . ?
B22 B22 Ba1 74.00(13) 2_566 . ?
O27 B22 Ba1 145.40(14) . 2_566 ?
O10 B22 Ba1 62.82(10) . 2_566 ?
O20 B22 Ba1 49.46(9) . 2_566 ?
O20 B22 Ba1 100.70(12) 2_566 2_566 ?
B22 B22 Ba1 70.57(12) 2_566 2_566 ?
Ba1 B22 Ba1 144.57(8) . 2_566 ?
O47 B24 O38 122.2(3) . . ?
O47 B24 O32 121.4(2) . . ?
O38 B24 O32 116.4(2) . . ?
O33 Zn3 O8 112.16(7) . . ?
O33 Zn3 O40 111.81(7) . . ?
O8 Zn3 O40 125.13(7) . . ?
O33 Zn3 O48 104.70(8) . . ?
O8 Zn3 O48 102.39(7) . . ?
O40 Zn3 O48 96.55(7) . . ?
O33 Zn3 Ba5 153.48(5) . . ?
O8 Zn3 Ba5 93.73(5) . . ?
O40 Zn3 Ba5 43.88(5) . . ?
O48 Zn3 Ba5 73.72(6) . . ?
O33 Zn3 Ba2 37.92(5) . . ?
O8 Zn3 Ba2 135.26(5) . . ?
O40 Zn3 Ba2 99.59(5) . . ?
O48 Zn3 Ba2 70.55(6) . . ?
Ba5 Zn3 Ba2 123.730(9) . . ?
O33 Zn3 Ba6 106.49(5) . 2_666 ?
O8 Zn3 Ba6 68.12(5) . 2_666 ?
O40 Zn3 Ba6 125.96(5) . 2_666 ?
O48 Zn3 Ba6 36.28(5) . 2_666 ?
Ba5 Zn3 Ba6 87.932(6) . 2_666 ?
Ba2 Zn3 Ba6 87.974(7) . 2_666 ?
O24 Zn4 O30 108.98(7) 1_455 . ?
O24 Zn4 O46 101.16(8) 1_455 1_465 ?
O30 Zn4 O46 110.37(7) . 1_465 ?
O24 Zn4 O35 113.86(7) 1_455 1_465 ?
O30 Zn4 O35 119.07(7) . 1_465 ?
O46 Zn4 O35 101.59(7) 1_465 1_465 ?
O24 Zn4 Ba2 153.33(5) 1_455 1_465 ?
O30 Zn4 Ba2 95.97(5) . 1_465 ?
O46 Zn4 Ba2 77.91(6) 1_465 1_465 ?
O35 Zn4 Ba2 42.30(4) 1_465 1_465 ?
O24 Zn4 Ba4 37.62(5) 1_455 1_465 ?
O30 Zn4 Ba4 137.36(5) . 1_465 ?
O46 Zn4 Ba4 68.44(6) 1_465 1_465 ?
O35 Zn4 Ba4 102.10(5) 1_465 1_465 ?
Ba2 Zn4 Ba4 123.588(8) 1_465 1_465 ?
O16 Zn6 O3 114.37(7) 1_465 . ?
O16 Zn6 O43 107.80(8) 1_465 1_565 ?
O3 Zn6 O43 113.74(7) . 1_565 ?
O16 Zn6 O4 112.85(7) 1_465 1_565 ?
O3 Zn6 O4 112.11(7) . 1_565 ?
O43 Zn6 O4 94.26(7) 1_565 1_565 ?
O16 Zn6 Ba1 106.30(5) 1_465 1_565 ?
O3 Zn6 Ba1 79.98(5) . 1_565 ?
O43 Zn6 Ba1 39.51(5) 1_565 1_565 ?
O4 Zn6 Ba1 127.40(4) 1_565 1_565 ?
O16 Zn6 Ba5 38.17(5) 1_465 1_565 ?
O3 Zn6 Ba5 145.54(5) . 1_565 ?
O43 Zn6 Ba5 73.00(6) 1_565 1_565 ?
O4 Zn6 Ba5 100.53(4) 1_565 1_565 ?
Ba1 Zn6 Ba5 89.097(7) 1_565 1_565 ?
O16 Zn6 Ba4 151.32(5) 1_465 1_565 ?
O3 Zn6 Ba4 91.17(5) . 1_565 ?
O43 Zn6 Ba4 70.34(6) 1_565 1_565 ?
O4 Zn6 Ba4 41.17(4) 1_565 1_565 ?
Ba1 Zn6 Ba4 90.185(7) 1_565 1_565 ?
Ba5 Zn6 Ba4 121.677(8) 1_565 1_565 ?
B5 O2 B18 122.6(2) . . ?
B5 O2 Ba4 140.69(14) . 1_565 ?
B18 O2 Ba4 95.15(13) . 1_565 ?
B5 O3 Zn6 127.74(16) . . ?
B5 O3 Ba2 100.39(15) . 1_465 ?
Zn6 O3 Ba2 129.73(7) . 1_465 ?
B17 O4 B17 87.83(16) . 2_665 ?
B17 O4 Zn6 127.70(13) . 1_545 ?
B17 O4 Zn6 114.47(13) 2_665 1_545 ?
B17 O4 Ba4 107.30(12) . . ?
B17 O4 Ba4 105.35(12) 2_665 . ?
Zn6 O4 Ba4 110.61(6) 1_545 . ?
B13 O6 B16 122.49(19) . . ?
B13 O6 Ba5 146.51(14) . 1_655 ?
B16 O6 Ba5 88.54(13) . 1_655 ?
B18 O8 Zn3 121.79(16) . . ?
B18 O8 Ba4 97.20(14) . 1_565 ?
Zn3 O8 Ba4 135.22(7) . 1_565 ?
B2 O11 B5 122.09(19) . . ?
B2 O11 Ba2 142.54(15) . 1_465 ?
B5 O11 Ba2 92.90(13) . 1_465 ?
B16 O13 B9 122.65(19) . . ?
B16 O13 Ba2 143.45(14) . . ?
B9 O13 Ba2 91.72(13) . . ?
B16 O16 Zn6 130.52(16) . 1_645 ?
B16 O16 Ba5 105.47(14) . 1_655 ?
Zn6 O16 Ba5 115.60(7) 1_645 1_655 ?
B18 O23 B2 123.26(19) . . ?
B18 O23 Ba5 141.68(14) . . ?
B2 O23 Ba5 94.53(14) . . ?
B13 O24 Zn4 131.73(16) . 1_655 ?
B13 O24 Ba4 103.71(14) . 1_565 ?
Zn4 O24 Ba4 116.26(7) 1_655 1_565 ?
B12 O25 B21 121.69(19) . . ?
B12 O25 Ba2 85.05(12) . . ?
B21 O25 Ba2 139.59(13) . . ?
B12 O29 B17 122.30(18) . . ?
B12 O29 Ba4 140.62(13) . . ?
B17 O29 Ba4 92.79(12) . . ?
B2 O30 Zn4 122.85(16) . . ?
B2 O30 Ba5 97.25(14) . . ?
Zn4 O30 Ba5 139.65(8) . . ?
B23 O31 B10 123.3(2) . . ?
B23 O31 Ba2 118.59(14) . . ?
B10 O31 Ba2 111.87(14) . . ?
B9 O33 Zn3 128.41(15) . . ?
B9 O33 Ba2 98.32(14) . . ?
Zn3 O33 Ba2 116.33(8) . . ?
B9 O34 B13 121.48(19) . . ?
B9 O34 Ba4 146.26(14) . 1_565 ?
B13 O34 Ba4 87.57(13) . 1_565 ?
B12 O35 Zn4 114.63(14) . 1_645 ?
B12 O35 Ba2 102.96(13) . . ?
Zn4 O35 Ba2 108.43(6) 1_645 . ?
B12 O35 Ba2 113.38(13) . 2_765 ?
Zn4 O35 Ba2 115.61(6) 1_645 2_765 ?
Ba2 O35 Ba2 99.68(5) . 2_765 ?
B21 O37 B17 122.14(18) . . ?
B21 O37 Ba4 117.90(13) . 2_665 ?
B17 O37 Ba4 92.80(12) . 2_665 ?
B21 O37 Ba5 82.00(12) . . ?
B17 O37 Ba5 139.05(13) . . ?
Ba4 O37 Ba5 104.49(4) 2_665 . ?
B8 O39 B23 123.1(2) . . ?
B8 O39 Ba4 112.84(14) . . ?
B23 O39 Ba4 111.01(14) . . ?
B21 O40 Zn3 120.54(15) . . ?
B21 O40 Ba5 105.52(14) . . ?
Zn3 O40 Ba5 106.60(6) . . ?
B8 O43 Zn6 123.59(14) . 1_545 ?
B8 O43 Ba1 124.12(14) . . ?
Zn6 O43 Ba1 112.23(7) 1_545 . ?
B8 O45 B10 123.5(2) . . ?
B8 O45 Ba5 116.54(14) . . ?
B10 O45 Ba5 115.49(14) . . ?
B23 O46 Zn4 121.48(15) . 1_645 ?
B23 O46 Ba3 115.94(14) . . ?
Zn4 O46 Ba3 122.56(8) 1_645 . ?
B10 O48 Zn3 122.97(15) . . ?
B10 O48 Ba6 119.81(15) . 2_666 ?
Zn3 O48 Ba6 117.06(8) . 2_666 ?
O30 B2 O11 124.0(2) . . ?
O30 B2 O23 118.8(2) . . ?
O11 B2 O23 117.2(2) . . ?
O30 B2 Ba5 59.04(13) . . ?
O11 B2 Ba5 176.82(17) . . ?
O23 B2 Ba5 59.75(12) . . ?
O3 B5 O2 124.4(2) . . ?
O3 B5 O11 118.1(2) . . ?
O2 B5 O11 117.5(2) . . ?
O3 B5 Ba2 56.47(12) . 1_465 ?
O2 B5 Ba2 174.39(16) . 1_465 ?
O11 B5 Ba2 61.86(11) . 1_465 ?
O43 B8 O39 121.8(2) . . ?
O43 B8 O45 121.4(2) . . ?
O39 B8 O45 116.8(2) . . ?
O33 B9 O34 124.3(2) . . ?
O33 B9 O13 117.7(2) . . ?
O34 B9 O13 118.0(2) . . ?
O33 B9 Ba2 57.47(12) . . ?
O34 B9 Ba2 165.72(16) . . ?
O13 B9 Ba2 62.05(11) . . ?
O48 B10 O31 122.6(3) . . ?
O48 B10 O45 121.2(2) . . ?
O31 B10 O45 116.2(2) . . ?
O48 B10 Ba6 41.16(11) . 2_666 ?
O31 B10 Ba6 114.22(15) . 2_666 ?
O45 B10 Ba6 113.00(15) . 2_666 ?
O35 B12 O29 123.6(2) . . ?
O35 B12 O25 118.7(2) . . ?
O29 B12 O25 117.6(2) . . ?
O35 B12 Ba2 53.77(11) . . ?
O29 B12 Ba2 153.42(15) . . ?
O25 B12 Ba2 69.97(12) . . ?
O24 B13 O6 125.0(2) . . ?
O24 B13 O34 116.8(2) . . ?
O6 B13 O34 118.3(2) . . ?
O24 B13 Ba4 53.07(12) . 1_565 ?
O6 B13 Ba4 161.90(16) . 1_565 ?
O34 B13 Ba4 66.69(12) . 1_565 ?
O16 B16 O13 126.4(2) . . ?
O16 B16 O6 116.6(2) . . ?
O13 B16 O6 117.0(2) . . ?
O16 B16 Ba5 51.58(12) . 1_655 ?
O13 B16 Ba5 168.99(16) . 1_655 ?
O6 B16 Ba5 65.88(12) . 1_655 ?
O37 B17 O29 113.85(19) . . ?
O37 B17 O4 114.76(18) . . ?
O29 B17 O4 111.08(17) . . ?
O37 B17 O4 111.89(17) . 2_665 ?
O29 B17 O4 111.19(18) . 2_665 ?
O4 B17 O4 92.17(16) . 2_665 ?
O37 B17 B17 124.8(2) . 2_665 ?
O29 B17 B17 121.3(2) . 2_665 ?
O4 B17 B17 46.28(11) . 2_665 ?
O4 B17 B17 45.89(11) 2_665 2_665 ?
O37 B17 Ba4 62.67(10) . 2_665 ?
O29 B17 Ba4 140.50(14) . 2_665 ?
O4 B17 Ba4 104.63(13) . 2_665 ?
O4 B17 Ba4 49.98(9) 2_665 2_665 ?
B17 B17 Ba4 73.52(13) 2_665 2_665 ?
O8 B18 O23 124.6(2) . . ?
O8 B18 O2 118.8(2) . . ?
O23 B18 O2 116.5(2) . . ?
O8 B18 Ba4 59.46(12) . 1_565 ?
O23 B18 Ba4 174.45(17) . 1_565 ?
O2 B18 Ba4 59.51(12) . 1_565 ?
O40 B21 O37 119.8(2) . . ?
O40 B21 O25 122.3(2) . . ?
O37 B21 O25 117.9(2) . . ?
O40 B21 Ba5 52.04(11) . . ?
O37 B21 Ba5 73.87(12) . . ?
O25 B21 Ba5 151.66(14) . . ?
O46 B23 O31 122.3(2) . . ?
O46 B23 O39 120.9(2) . . ?
O31 B23 O39 116.8(2) . . ?
O43 Ba1 O22 84.55(5) . 2_666 ?
O43 Ba1 O20 145.08(5) . 2_566 ?
O22 Ba1 O20 112.23(5) 2_666 2_566 ?
O43 Ba1 O17 76.52(5) . 2_566 ?
O22 Ba1 O17 117.78(5) 2_666 2_566 ?
O20 Ba1 O17 116.85(4) 2_566 2_566 ?
O43 Ba1 O9 99.03(5) . 2_566 ?
O22 Ba1 O9 163.15(5) 2_666 2_566 ?
O20 Ba1 O9 73.92(4) 2_566 2_566 ?
O17 Ba1 O9 48.35(5) 2_566 2_566 ?
O43 Ba1 O12 74.73(5) . 2_666 ?
O22 Ba1 O12 49.30(5) 2_666 2_666 ?
O20 Ba1 O12 139.59(4) 2_566 2_666 ?
O17 Ba1 O12 68.53(5) 2_566 2_666 ?
O9 Ba1 O12 115.55(4) 2_566 2_666 ?
O43 Ba1 O42 78.95(5) . 2_566 ?
O22 Ba1 O42 91.29(5) 2_666 2_566 ?
O20 Ba1 O42 70.60(4) 2_566 2_566 ?
O17 Ba1 O42 139.34(5) 2_566 2_566 ?
O9 Ba1 O42 105.55(5) 2_566 2_566 ?
O12 Ba1 O42 133.77(5) 2_666 2_566 ?
O43 Ba1 O27 157.71(5) . . ?
O22 Ba1 O27 104.07(5) 2_666 . ?
O20 Ba1 O27 50.40(4) 2_566 . ?
O17 Ba1 O27 81.31(4) 2_566 . ?
O9 Ba1 O27 67.03(4) 2_566 . ?
O12 Ba1 O27 95.12(4) 2_666 . ?
O42 Ba1 O27 120.67(4) 2_566 . ?
O43 Ba1 O10 127.35(5) . 2_566 ?
O22 Ba1 O10 64.74(4) 2_666 2_566 ?
O20 Ba1 O10 48.97(4) 2_566 2_566 ?
O17 Ba1 O10 155.23(4) 2_566 2_566 ?
O9 Ba1 O10 122.87(4) 2_566 2_566 ?
O12 Ba1 O10 108.21(4) 2_666 2_566 ?
O42 Ba1 O10 61.30(4) 2_566 2_566 ?
O27 Ba1 O10 74.45(4) . 2_566 ?
O43 Ba1 B6 74.30(6) . 2_666 ?
O22 Ba1 B6 23.93(6) 2_666 2_666 ?
O20 Ba1 B6 131.82(5) 2_566 2_666 ?
O17 Ba1 B6 94.09(6) 2_566 2_666 ?
O9 Ba1 B6 141.73(6) 2_566 2_666 ?
O12 Ba1 B6 26.20(5) 2_666 2_666 ?
O42 Ba1 B6 109.80(6) 2_566 2_666 ?
O27 Ba1 B6 105.34(5) . 2_666 ?
O10 Ba1 B6 87.53(5) 2_566 2_666 ?
O43 Ba1 B1 88.39(6) . 2_566 ?
O22 Ba1 B1 139.86(6) 2_666 2_566 ?
O20 Ba1 B1 95.75(6) 2_566 2_566 ?
O17 Ba1 B1 23.21(5) 2_566 2_566 ?
O9 Ba1 B1 25.23(5) 2_566 2_566 ?
O12 Ba1 B1 90.74(6) 2_666 2_566 ?
O42 Ba1 B1 125.97(5) 2_566 2_566 ?
O27 Ba1 B1 71.68(5) . 2_566 ?
O10 Ba1 B1 142.40(5) 2_566 2_566 ?
B6 Ba1 B1 116.76(7) 2_666 2_566 ?
O43 Ba1 B22 167.38(6) . . ?
O22 Ba1 B22 107.12(5) 2_666 . ?
O20 Ba1 B22 25.70(5) 2_566 . ?
O17 Ba1 B22 101.36(5) 2_566 . ?
O9 Ba1 B22 71.23(5) 2_566 . ?
O12 Ba1 B22 116.39(5) 2_666 . ?
O42 Ba1 B22 95.65(5) 2_566 . ?
O27 Ba1 B22 25.02(5) . . ?
O10 Ba1 B22 56.98(5) 2_566 . ?
B6 Ba1 B22 118.31(6) 2_666 . ?
B1 Ba1 B22 85.61(6) 2_566 . ?
O36 Ba2 O33 85.68(5) 2_666 . ?
O36 Ba2 O35 142.96(5) 2_666 . ?
O33 Ba2 O35 109.43(5) . . ?
O36 Ba2 O3 75.06(5) 2_666 1_645 ?
O33 Ba2 O3 122.86(5) . 1_645 ?
O35 Ba2 O3 118.23(5) . 1_645 ?
O36 Ba2 O13 73.31(5) 2_666 . ?
O33 Ba2 O13 49.92(5) . . ?
O35 Ba2 O13 142.18(5) . . ?
O3 Ba2 O13 72.98(5) 1_645 . ?
O36 Ba2 O11 96.29(5) 2_666 1_645 ?
O33 Ba2 O11 169.32(5) . 1_645 ?
O35 Ba2 O11 75.11(5) . 1_645 ?
O3 Ba2 O11 48.30(5) 1_645 1_645 ?
O13 Ba2 O11 120.60(5) . 1_645 ?
O36 Ba2 O31 76.79(5) 2_666 . ?
O33 Ba2 O31 90.38(5) . . ?
O35 Ba2 O31 69.73(4) . . ?
O3 Ba2 O31 133.74(5) 1_645 . ?
O13 Ba2 O31 131.04(5) . . ?
O11 Ba2 O31 100.29(5) 1_645 . ?
O36 Ba2 O35 134.74(5) 2_666 2_765 ?
O33 Ba2 O35 90.24(5) . 2_765 ?
O35 Ba2 O35 80.32(5) . 2_765 ?
O3 Ba2 O35 69.70(4) 1_645 2_765 ?
O13 Ba2 O35 69.92(4) . 2_765 ?
O11 Ba2 O35 80.90(4) 1_645 2_765 ?
O31 Ba2 O35 148.40(4) . 2_765 ?
O36 Ba2 O25 125.15(5) 2_666 . ?
O33 Ba2 O25 64.09(5) . . ?
O35 Ba2 O25 46.96(4) . . ?
O3 Ba2 O25 159.78(4) 1_645 . ?
O13 Ba2 O25 110.18(4) . . ?
O11 Ba2 O25 121.85(4) 1_645 . ?
O31 Ba2 O25 60.01(4) . . ?
O35 Ba2 O25 92.25(4) 2_765 . ?
O36 Ba2 B9 75.14(6) 2_666 . ?
O33 Ba2 B9 24.21(6) . . ?
O35 Ba2 B9 130.16(6) . . ?
O3 Ba2 B9 98.78(6) 1_645 . ?
O13 Ba2 B9 26.23(6) . . ?
O11 Ba2 B9 146.80(6) 1_645 . ?
O31 Ba2 B9 108.50(6) . . ?
O35 Ba2 B9 83.02(5) 2_765 . ?
O25 Ba2 B9 87.54(6) . . ?
O36 Ba2 B5 86.08(6) 2_666 1_645 ?
O33 Ba2 B5 145.38(6) . 1_645 ?
O35 Ba2 B5 97.14(6) . 1_645 ?
O3 Ba2 B5 23.14(6) 1_645 1_645 ?
O13 Ba2 B5 95.55(6) . 1_645 ?
O11 Ba2 B5 25.23(5) 1_645 1_645 ?
O31 Ba2 B5 120.17(5) . 1_645 ?
O35 Ba2 B5 72.37(5) 2_765 1_645 ?
O25 Ba2 B5 143.58(5) . 1_645 ?
B9 Ba2 B5 121.64(7) . 1_645 ?
O36 Ba2 B12 133.62(6) 2_666 . ?
O33 Ba2 B12 89.05(6) . . ?
O35 Ba2 B12 23.26(5) . . ?
O3 Ba2 B12 141.46(6) 1_645 . ?
O13 Ba2 B12 132.76(5) . . ?
O11 Ba2 B12 97.04(5) 1_645 . ?
O31 Ba2 B12 57.18(5) . . ?
O35 Ba2 B12 91.24(5) 2_765 . ?
O25 Ba2 B12 24.98(5) . . ?
B9 Ba2 B12 112.20(6) . . ?
B5 Ba2 B12 120.18(6) 1_645 . ?
O41 Ba3 O46 88.02(5) 2_666 . ?
O41 Ba3 O1 120.08(5) 2_666 2_666 ?
O46 Ba3 O1 76.36(5) . 2_666 ?
O41 Ba3 O26 108.18(5) 2_666 2_656 ?
O46 Ba3 O26 145.01(5) . 2_656 ?
O1 Ba3 O26 117.44(5) 2_666 2_656 ?
O41 Ba3 O5 49.59(5) 2_666 2_666 ?
O46 Ba3 O5 74.55(5) . 2_666 ?
O1 Ba3 O5 70.51(5) 2_666 2_666 ?
O26 Ba3 O5 139.39(4) 2_656 2_666 ?
O41 Ba3 O14 165.51(5) 2_666 2_666 ?
O46 Ba3 O14 96.65(5) . 2_666 ?
O1 Ba3 O14 48.71(4) 2_666 2_666 ?
O26 Ba3 O14 75.46(5) 2_656 2_666 ?
O5 Ba3 O14 118.52(5) 2_666 2_666 ?
O41 Ba3 O32 92.35(5) 2_666 2_656 ?
O46 Ba3 O32 79.12(5) . 2_656 ?
O1 Ba3 O32 137.97(5) 2_666 2_656 ?
O26 Ba3 O32 69.65(5) 2_656 2_656 ?
O5 Ba3 O32 133.44(5) 2_666 2_656 ?
O14 Ba3 O32 101.99(5) 2_666 2_656 ?
O41 Ba3 O26 85.81(5) 2_666 1_655 ?
O46 Ba3 O26 134.84(5) . 1_655 ?
O1 Ba3 O26 68.58(4) 2_666 1_655 ?
O26 Ba3 O26 78.47(5) 2_656 1_655 ?
O5 Ba3 O26 67.60(4) 2_666 1_655 ?
O14 Ba3 O26 81.17(4) 2_666 1_655 ?
O32 Ba3 O26 145.76(4) 2_656 1_655 ?
O41 Ba3 O19 64.21(4) 2_666 2_656 ?
O46 Ba3 O19 127.65(5) . 2_656 ?
O1 Ba3 O19 155.78(4) 2_666 2_656 ?
O26 Ba3 O19 46.12(4) 2_656 2_656 ?
O5 Ba3 O19 109.72(4) 2_666 2_656 ?
O14 Ba3 O19 121.50(4) 2_666 2_656 ?
O32 Ba3 O19 60.16(4) 2_656 2_656 ?
O26 Ba3 O19 88.81(4) 1_655 2_656 ?
O41 Ba3 B15 23.86(6) 2_666 2_666 ?
O46 Ba3 B15 77.60(6) . 2_666 ?
O1 Ba3 B15 96.52(6) 2_666 2_666 ?
O26 Ba3 B15 127.83(6) 2_656 2_666 ?
O5 Ba3 B15 26.14(6) 2_666 2_666 ?
O14 Ba3 B15 144.62(6) 2_666 2_666 ?
O32 Ba3 B15 110.88(6) 2_656 2_666 ?
O26 Ba3 B15 79.02(5) 1_655 2_666 ?
O19 Ba3 B15 87.15(5) 2_656 2_666 ?
O41 Ba3 B14 142.40(6) 2_666 2_666 ?
O46 Ba3 B14 86.61(6) . 2_666 ?
O1 Ba3 B14 23.25(5) 2_666 2_666 ?
O26 Ba3 B14 97.11(6) 2_656 2_666 ?
O5 Ba3 B14 93.26(6) 2_666 2_666 ?
O14 Ba3 B14 25.50(5) 2_666 2_666 ?
O32 Ba3 B14 122.92(6) 2_656 2_666 ?
O26 Ba3 B14 72.24(5) 1_655 2_666 ?
O19 Ba3 B14 142.16(5) 2_656 2_666 ?
B15 Ba3 B14 119.39(7) 2_666 2_666 ?
O41 Ba3 B19 88.80(6) 2_666 2_656 ?
O46 Ba3 B19 135.75(6) . 2_656 ?
O1 Ba3 B19 140.20(6) 2_666 2_656 ?
O26 Ba3 B19 22.95(5) 2_656 2_656 ?
O5 Ba3 B19 131.59(5) 2_666 2_656 ?
O14 Ba3 B19 97.21(5) 2_666 2_656 ?
O32 Ba3 B19 56.93(5) 2_656 2_656 ?
O26 Ba3 B19 88.83(5) 1_655 2_656 ?
O19 Ba3 B19 24.66(5) 2_656 2_656 ?
B15 Ba3 B19 111.32(6) 2_666 2_656 ?
B14 Ba3 B19 119.95(6) 2_666 2_656 ?
O24 Ba4 O47 85.66(5) 1_545 2_656 ?
O24 Ba4 O4 110.42(5) 1_545 . ?
O47 Ba4 O4 148.93(5) 2_656 . ?
O24 Ba4 O2 159.13(5) 1_545 1_545 ?
O47 Ba4 O2 101.22(5) 2_656 1_545 ?
O4 Ba4 O2 73.40(4) . 1_545 ?
O24 Ba4 O8 115.09(5) 1_545 1_545 ?
O47 Ba4 O8 78.80(6) 2_656 1_545 ?
O4 Ba4 O8 114.72(5) . 1_545 ?
O2 Ba4 O8 48.64(4) 1_545 1_545 ?
O24 Ba4 O39 91.99(5) 1_545 . ?
O47 Ba4 O39 81.20(5) 2_656 . ?
O4 Ba4 O39 72.12(4) . . ?
O2 Ba4 O39 108.46(5) 1_545 . ?
O8 Ba4 O39 144.63(4) 1_545 . ?
O24 Ba4 O34 48.14(5) 1_545 1_545 ?
O47 Ba4 O34 78.37(5) 2_656 1_545 ?
O4 Ba4 O34 132.28(4) . 1_545 ?
O2 Ba4 O34 113.50(5) 1_545 1_545 ?
O8 Ba4 O34 66.99(5) 1_545 1_545 ?
O39 Ba4 O34 136.00(5) . 1_545 ?
O24 Ba4 O37 100.38(5) 1_545 2_665 ?
O47 Ba4 O37 156.83(5) 2_656 2_665 ?
O4 Ba4 O37 48.95(4) . 2_665 ?
O2 Ba4 O37 65.97(4) 1_545 2_665 ?
O8 Ba4 O37 78.39(4) 1_545 2_665 ?
O39 Ba4 O37 120.53(4) . 2_665 ?
O34 Ba4 O37 89.01(4) 1_545 2_665 ?
O24 Ba4 O29 64.24(4) 1_545 . ?
O47 Ba4 O29 129.69(5) 2_656 . ?
O4 Ba4 O29 48.21(4) . . ?
O2 Ba4 O29 121.47(4) 1_545 . ?
O8 Ba4 O29 149.47(4) 1_545 . ?
O39 Ba4 O29 61.95(4) . . ?
O34 Ba4 O29 104.37(4) 1_545 . ?
O37 Ba4 O29 72.08(4) 2_665 . ?
O24 Ba4 B13 23.22(6) 1_545 1_545 ?
O47 Ba4 B13 76.94(6) 2_656 1_545 ?
O4 Ba4 B13 127.37(5) . 1_545 ?
O2 Ba4 B13 139.24(6) 1_545 1_545 ?
O8 Ba4 B13 92.12(6) 1_545 1_545 ?
O39 Ba4 B13 111.37(6) . 1_545 ?
O34 Ba4 B13 25.74(6) 1_545 1_545 ?
O37 Ba4 B13 99.88(5) 2_665 1_545 ?
O29 Ba4 B13 85.56(5) . 1_545 ?
O24 Ba4 B18 136.89(6) 1_545 1_545 ?
O47 Ba4 B18 90.40(6) 2_656 1_545 ?
O4 Ba4 B18 94.52(6) . 1_545 ?
O2 Ba4 B18 25.34(5) 1_545 1_545 ?
O8 Ba4 B18 23.34(5) 1_545 1_545 ?
O39 Ba4 B18 129.80(5) . 1_545 ?
O34 Ba4 B18 89.01(6) 1_545 1_545 ?
O37 Ba4 B18 69.82(5) 2_665 1_545 ?
O29 Ba4 B18 139.24(5) . 1_545 ?
B13 Ba4 B18 114.63(7) 1_545 1_545 ?
O24 Ba4 B17 104.43(5) 1_545 2_665 ?
O47 Ba4 B17 169.67(5) 2_656 2_665 ?
O4 Ba4 B17 24.67(5) . 2_665 ?
O2 Ba4 B17 70.08(5) 1_545 2_665 ?
O8 Ba4 B17 98.43(5) 1_545 2_665 ?
O39 Ba4 B17 96.05(5) . 2_665 ?
O34 Ba4 B17 109.90(5) 1_545 2_665 ?
O37 Ba4 B17 24.52(5) 2_665 2_665 ?
O29 Ba4 B17 55.54(5) . 2_665 ?
B13 Ba4 B17 113.24(6) 1_545 2_665 ?
B18 Ba4 B17 83.70(6) 1_545 2_665 ?
O16 Ba5 O44 82.72(5) 1_455 2_566 ?
O16 Ba5 O40 109.25(5) 1_455 . ?
O44 Ba5 O40 149.43(5) 2_566 . ?
O16 Ba5 O30 114.58(5) 1_455 . ?
O44 Ba5 O30 82.22(6) 2_566 . ?
O40 Ba5 O30 115.23(5) . . ?
O16 Ba5 O23 162.02(5) 1_455 . ?
O44 Ba5 O23 100.85(5) 2_566 . ?
O40 Ba5 O23 76.56(5) . . ?
O30 Ba5 O23 49.43(5) . . ?
O16 Ba5 O45 90.30(5) 1_455 . ?
O44 Ba5 O45 81.83(5) 2_566 . ?
O40 Ba5 O45 70.40(5) . . ?
O30 Ba5 O45 148.28(5) . . ?
O23 Ba5 O45 107.62(5) . . ?
O16 Ba5 O6 48.28(5) 1_455 1_455 ?
O44 Ba5 O6 75.91(5) 2_566 1_455 ?
O40 Ba5 O6 133.27(5) . 1_455 ?
O30 Ba5 O6 66.30(5) . 1_455 ?
O23 Ba5 O6 115.12(4) . 1_455 ?
O45 Ba5 O6 134.56(5) . 1_455 ?
O16 Ba5 B2 137.85(6) 1_455 . ?
O44 Ba5 B2 91.15(6) 2_566 . ?
O40 Ba5 B2 97.01(6) . . ?
O30 Ba5 B2 23.70(6) . . ?
O23 Ba5 B2 25.73(6) . . ?
O45 Ba5 B2 130.19(6) . . ?
O6 Ba5 B2 89.74(6) 1_455 . ?
O16 Ba5 B16 22.94(6) 1_455 1_455 ?
O44 Ba5 B16 76.00(6) 2_566 1_455 ?
O40 Ba5 B16 125.21(6) . 1_455 ?
O30 Ba5 B16 91.78(6) . 1_455 ?
O23 Ba5 B16 140.67(6) . 1_455 ?
O45 Ba5 B16 110.58(6) . 1_455 ?
O6 Ba5 B16 25.58(5) 1_455 1_455 ?
B2 Ba5 B16 115.30(7) . 1_455 ?
O16 Ba5 O37 65.20(4) 1_455 . ?
O44 Ba5 O37 130.40(5) 2_566 . ?
O40 Ba5 O37 45.09(4) . . ?
O30 Ba5 O37 144.59(5) . . ?
O23 Ba5 O37 121.47(4) . . ?
O45 Ba5 O37 62.64(4) . . ?
O6 Ba5 O37 104.44(4) 1_455 . ?
B2 Ba5 O37 138.02(5) . . ?
B16 Ba5 O37 85.01(5) 1_455 . ?
O16 Ba5 B21 89.32(6) 1_455 . ?
O44 Ba5 B21 139.84(6) 2_566 . ?
O40 Ba5 B21 22.43(5) . . ?
O30 Ba5 B21 135.77(6) . . ?
O23 Ba5 B21 98.62(6) . . ?
O45 Ba5 B21 58.82(5) . . ?
O6 Ba5 B21 125.40(5) 1_455 . ?
B2 Ba5 B21 119.35(6) . . ?
B16 Ba5 B21 108.72(6) 1_455 . ?
O37 Ba5 B21 24.13(5) . . ?
O16 Ba5 B11 67.25(6) 1_455 2_566 ?
O44 Ba5 B11 19.61(6) 2_566 2_566 ?
O40 Ba5 B11 164.25(6) . 2_566 ?
O30 Ba5 B11 79.18(6) . 2_566 ?
O23 Ba5 B11 111.66(6) . 2_566 ?
O45 Ba5 B11 94.03(6) . 2_566 ?
O6 Ba5 B11 56.80(5) 1_455 2_566 ?
B2 Ba5 B11 94.96(7) . 2_566 ?
B16 Ba5 B11 57.08(6) 1_455 2_566 ?
O37 Ba5 B11 126.02(5) . 2_566 ?
B21 Ba5 B11 144.83(6) . 2_566 ?
O48 Ba6 O21 80.59(5) 2_666 . ?
O48 Ba6 O28 151.88(5) 2_666 . ?
O21 Ba6 O28 108.89(5) . . ?
O48 Ba6 O7 104.96(6) 2_666 1_645 ?
O21 Ba6 O7 160.50(5) . 1_645 ?
O28 Ba6 O7 75.16(5) . 1_645 ?
O48 Ba6 O15 84.68(6) 2_666 1_645 ?
O21 Ba6 O15 113.81(5) . 1_645 ?
O28 Ba6 O15 113.33(5) . 1_645 ?
O7 Ba6 O15 49.55(5) 1_645 1_645 ?
O48 Ba6 O38 81.07(6) 2_666 . ?
O21 Ba6 O38 88.69(5) . . ?
O28 Ba6 O38 72.97(5) . . ?
O7 Ba6 O38 110.52(5) 1_645 . ?
O15 Ba6 O38 150.95(5) 1_645 . ?
O48 Ba6 O18 77.11(5) 2_666 . ?
O21 Ba6 O18 47.66(5) . . ?
O28 Ba6 O18 129.18(4) . . ?
O7 Ba6 O18 114.56(5) 1_645 . ?
O15 Ba6 O18 66.16(5) 1_645 . ?
O38 Ba6 O18 133.51(5) . . ?
O48 Ba6 B4 94.40(7) 2_666 1_645 ?
O21 Ba6 B4 137.15(6) . 1_645 ?
O28 Ba6 B4 95.42(6) . 1_645 ?
O7 Ba6 B4 25.65(6) 1_645 1_645 ?
O15 Ba6 B4 23.91(6) 1_645 1_645 ?
O38 Ba6 B4 132.88(6) . 1_645 ?
O18 Ba6 B4 89.61(6) . 1_645 ?
O48 Ba6 O27 129.83(5) 2_666 . ?
O21 Ba6 O27 64.86(5) . . ?
O28 Ba6 O27 45.10(4) . . ?
O7 Ba6 O27 119.91(4) 1_645 . ?
O15 Ba6 O27 141.43(5) 1_645 . ?
O38 Ba6 O27 63.79(4) . . ?
O18 Ba6 O27 101.37(4) . . ?
B4 Ba6 O27 135.70(5) 1_645 . ?
O48 Ba6 B3 75.00(6) 2_666 . ?
O21 Ba6 B3 22.67(6) . . ?
O28 Ba6 B3 123.46(5) . . ?
O7 Ba6 B3 139.84(6) 1_645 . ?
O15 Ba6 B3 91.26(6) 1_645 . ?
O38 Ba6 B3 109.10(6) . . ?
O18 Ba6 B3 25.32(5) . . ?
B4 Ba6 B3 114.89(7) 1_645 . ?
O27 Ba6 B3 83.66(5) . . ?
O48 Ba6 B7 140.63(6) 2_666 . ?
O21 Ba6 B7 89.11(6) . . ?
O28 Ba6 B7 22.45(5) . . ?
O7 Ba6 B7 97.32(6) 1_645 . ?
O15 Ba6 B7 133.56(6) 1_645 . ?
O38 Ba6 B7 60.67(5) . . ?
O18 Ba6 B7 122.05(5) . . ?
B4 Ba6 B7 117.71(6) 1_645 . ?
O27 Ba6 B7 24.27(5) . . ?
B3 Ba6 B7 107.46(6) . . ?
O48 Ba6 B10 19.03(6) 2_666 2_666 ?
O21 Ba6 B10 65.67(6) . 2_666 ?
O28 Ba6 B10 165.09(6) . 2_666 ?
O7 Ba6 B10 114.84(6) 1_645 2_666 ?
O15 Ba6 B10 81.19(6) 1_645 2_666 ?
O38 Ba6 B10 92.70(6) . 2_666 ?
O18 Ba6 B10 58.52(5) . 2_666 ?
B4 Ba6 B10 97.49(7) 1_645 2_666 ?
O27 Ba6 B10 124.95(6) . 2_666 ?
B3 Ba6 B10 56.65(6) . 2_666 ?
B7 Ba6 B10 144.51(7) . 2_666 ?

loop_
_geom_bond_atom_site_label_1
_geom_bond_atom_site_label_2
_geom_bond_distance
_geom_bond_site_symmetry_2
_geom_bond_publ_flag
Zn1 O21 1.8894(16) . ?
Zn1 O1 1.9087(16) . ?
Zn1 O36 1.9524(16) . ?
Zn1 O20 2.0012(15) . ?
Zn1 Ba6 3.8855(4) . ?
Zn1 Ba1 3.9277(4) 2_566 ?
Zn1 Ba2 3.9461(4) 2_666 ?
Zn2 O22 1.9181(16) 1_465 ?
Zn2 O15 1.9235(17) . ?
Zn2 O26 1.9809(15) 1_565 ?
Zn2 O44 1.9910(17) 1_565 ?
Zn2 Ba3 3.8685(4) 2_666 ?
Zn2 Ba1 3.9124(4) 2_576 ?
Zn5 O41 1.9162(17) 1_455 ?
Zn5 O17 1.9281(16) . ?
Zn5 O28 1.9462(16) 1_465 ?
Zn5 O47 2.0178(16) 1_465 ?
Zn5 Ba6 3.8003(4) 1_465 ?
Zn5 Ba3 3.9036(4) 2_566 ?
Zn5 Ba4 3.9617(4) 2_566 ?
O1 B14 1.308(3) . ?
O1 Ba3 2.7800(16) 2_666 ?
O5 B3 1.391(3) . ?
O5 B15 1.410(3) . ?
O5 Ba3 2.8538(16) 2_666 ?
O7 B1 1.395(3) . ?
O7 B4 1.401(3) . ?
O7 Ba6 2.7856(16) 1_465 ?
O9 B14 1.392(3) . ?
O9 B1 1.409(3) . ?
O9 Ba1 2.8742(16) 2_566 ?
O10 B19 1.380(3) . ?
O10 B22 1.449(3) . ?
O10 Ba1 3.0899(15) 2_566 ?
O12 B15 1.382(3) . ?
O12 B6 1.406(3) . ?
O12 Ba1 2.8851(16) 2_666 ?
O14 B4 1.391(3) . ?
O14 B14 1.408(3) . ?
O14 Ba3 2.8689(16) 2_666 ?
O15 B4 1.316(3) . ?
O15 Ba6 2.7943(17) 1_465 ?
O17 B1 1.311(3) . ?
O17 Ba1 2.8520(16) 2_566 ?
O18 B6 1.378(3) . ?
O18 B3 1.401(3) . ?
O18 Ba6 3.0094(16) . ?
O19 B7 1.404(3) . ?
O19 B19 1.407(3) . ?
O19 Ba3 3.1811(16) 2_656 ?
O20 B22 1.503(3) . ?
O20 B22 1.512(3) 2_566 ?
O20 Ba1 2.7424(15) 2_566 ?
O21 B3 1.316(3) . ?
O21 Ba6 2.6491(16) . ?
O22 B6 1.316(3) . ?
O22 Ba1 2.6535(16) 2_666 ?
O26 B19 1.345(3) . ?
O26 Ba3 2.7818(15) 2_656 ?
O26 Ba3 3.1329(15) 1_455 ?
O27 B7 1.393(3) . ?
O27 B22 1.444(3) . ?
O27 Ba1 2.9693(15) . ?
O27 Ba6 3.2502(15) . ?
O28 B7 1.325(3) . ?
O28 Ba6 2.7652(16) . ?
O32 B11 1.399(3) . ?
O32 B24 1.401(3) . ?
O32 Ba3 2.9606(16) 2_656 ?
O36 B20 1.320(3) . ?
O36 Ba2 2.6742(16) 2_666 ?
O38 B24 1.398(3) . ?
O38 B20 1.400(3) . ?
O38 Ba6 2.8882(16) . ?
O41 B15 1.317(3) . ?
O41 Ba3 2.6833(17) 2_666 ?
O42 B20 1.392(3) . ?
O42 B11 1.401(3) . ?
O42 Ba1 2.9651(16) 2_566 ?
O44 B11 1.319(3) . ?
O44 Ba5 2.6715(17) 2_566 ?
O47 B24 1.312(3) . ?
O47 Ba4 2.6561(17) 2_656 ?
B1 Ba1 3.296(3) 2_566 ?
B3 Ba6 3.274(3) . ?
B4 Ba6 3.224(3) 1_465 ?
B6 Ba1 3.184(3) 2_666 ?
B7 Ba6 3.356(3) . ?
B11 Ba5 3.484(3) 2_566 ?
B14 Ba3 3.267(3) 2_666 ?
B15 Ba3 3.200(3) 2_666 ?
B19 Ba3 3.357(2) 2_656 ?
B22 B22 2.093(5) 2_566 ?
B22 Ba1 3.404(2) . ?
B22 Ba1 3.470(2) 2_566 ?
Zn3 O33 1.9147(17) . ?
Zn3 O8 1.9309(16) . ?
Zn3 O40 1.9547(16) . ?
Zn3 O48 2.0064(17) . ?
Zn3 Ba5 3.8020(4) . ?
Zn3 Ba2 3.9488(4) . ?
Zn3 Ba6 3.9815(4) 2_666 ?
Zn4 O24 1.9143(16) 1_455 ?
Zn4 O30 1.9208(17) . ?
Zn4 O46 1.9877(16) 1_465 ?
Zn4 O35 1.9950(16) 1_465 ?
Zn4 Ba2 3.8717(4) 1_465 ?
Zn4 Ba4 3.9000(4) 1_465 ?
Zn6 O16 1.8887(16) 1_465 ?
Zn6 O3 1.9107(17) . ?
Zn6 O43 1.9592(17) 1_565 ?
Zn6 O4 1.9850(15) 1_565 ?
Zn6 Ba1 3.8306(4) 1_565 ?
Zn6 Ba5 3.8534(4) 1_565 ?
Zn6 Ba4 3.9295(4) 1_565 ?
O2 B5 1.392(3) . ?
O2 B18 1.415(3) . ?
O2 Ba4 2.8481(16) 1_565 ?
O3 B5 1.312(3) . ?
O3 Ba2 2.7841(17) 1_465 ?
O4 B17 1.496(3) . ?
O4 B17 1.506(3) 2_665 ?
O4 Ba4 2.7639(15) . ?
O6 B13 1.386(3) . ?
O6 B16 1.403(3) . ?
O6 Ba5 2.9654(16) 1_655 ?
O8 B18 1.314(3) . ?
O8 Ba4 2.8578(17) 1_565 ?
O11 B2 1.394(3) . ?
O11 B5 1.402(3) . ?
O11 Ba2 2.9005(16) 1_465 ?
O13 B16 1.386(3) . ?
O13 B9 1.405(3) . ?
O13 Ba2 2.8078(16) . ?
O16 B16 1.314(3) . ?
O16 Ba5 2.6406(16) 1_655 ?
O23 B18 1.383(3) . ?
O23 B2 1.406(3) . ?
O23 Ba5 2.7979(16) . ?
O24 B13 1.309(3) . ?
O24 Ba4 2.6548(16) 1_565 ?
O25 B12 1.407(3) . ?
O25 B21 1.409(3) . ?
O25 Ba2 3.1291(16) . ?
O29 B12 1.374(3) . ?
O29 B17 1.450(3) . ?
O29 Ba4 3.1291(15) . ?
O30 B2 1.308(3) . ?
O30 Ba5 2.7913(16) . ?
O31 B23 1.399(3) . ?
O31 B10 1.401(3) . ?
O31 Ba2 3.0201(16) . ?
O33 B9 1.317(3) . ?
O33 Ba2 2.7073(17) . ?
O34 B9 1.382(3) . ?
O34 B13 1.403(3) . ?
O34 Ba4 2.9659(16) 1_565 ?
O35 B12 1.345(3) . ?
O35 Ba2 2.7467(16) . ?
O35 Ba2 3.0417(15) 2_765 ?
O37 B21 1.387(3) . ?
O37 B17 1.446(3) . ?
O37 Ba4 3.0956(15) 2_665 ?
O37 Ba5 3.2600(15) . ?
O39 B8 1.392(3) . ?
O39 B23 1.405(3) . ?
O39 Ba4 2.9109(16) . ?
O40 B21 1.331(3) . ?
O40 Ba5 2.7501(16) . ?
O43 B8 1.317(3) . ?
O43 Ba1 2.6329(16) . ?
O45 B8 1.397(3) . ?
O45 B10 1.406(3) . ?
O45 Ba5 2.9126(16) . ?
O46 B23 1.317(3) . ?
O46 Ba3 2.7269(16) . ?
O48 B10 1.311(3) . ?
O48 Ba6 2.6453(17) 2_666 ?
B2 Ba5 3.229(3) . ?
B5 Ba2 3.285(3) 1_465 ?
B9 Ba2 3.177(3) . ?
B10 Ba6 3.488(3) 2_666 ?
B12 Ba2 3.318(3) . ?
B13 Ba4 3.227(3) 1_565 ?
B16 Ba5 3.248(3) 1_655 ?
B17 B17 2.082(5) 2_665 ?
B17 Ba4 3.480(2) 2_665 ?
B18 Ba4 3.292(3) 1_565 ?
B21 Ba5 3.361(2) . ?

loop_
_geom_torsion_atom_site_label_1
_geom_torsion_atom_site_label_2
_geom_torsion_atom_site_label_3
_geom_torsion_atom_site_label_4
_geom_torsion
_geom_torsion_site_symmetry_1
_geom_torsion_site_symmetry_2
_geom_torsion_site_symmetry_3
_geom_torsion_site_symmetry_4
_geom_torsion_publ_flag
O1 Zn1 O21 B3 9.9(2) . . . . ?
O36 Zn1 O21 B3 -120.73(19) . . . . ?
O20 Zn1 O21 B3 136.08(19) . . . . ?
Ba6 Zn1 O21 B3 -145.3(2) . . . . ?
Ba1 Zn1 O21 B3 152.36(16) 2_566 . . . ?
Ba2 Zn1 O21 B3 -81.3(2) 2_666 . . . ?
O1 Zn1 O21 Ba6 155.17(7) . . . . ?
O36 Zn1 O21 Ba6 24.56(10) . . . . ?
O20 Zn1 O21 Ba6 -78.63(8) . . . . ?
Ba1 Zn1 O21 Ba6 -62.35(12) 2_566 . . . ?
Ba2 Zn1 O21 Ba6 64.03(8) 2_666 . . . ?
Zn5 O17 B1 O7 16.4(3) . . . . ?
Ba1 O17 B1 O7 172.9(2) 2_566 . . . ?
Zn5 O17 B1 O9 -162.88(15) . . . . ?
Ba1 O17 B1 O9 -6.4(2) 2_566 . . . ?
Zn5 O17 B1 Ba1 -156.49(17) . . . 2_566 ?
B4 O7 B1 O17 -172.5(2) . . . . ?
Ba6 O7 B1 O17 -0.1(4) 1_465 . . . ?
B4 O7 B1 O9 6.8(3) . . . . ?
Ba6 O7 B1 O9 179.19(14) 1_465 . . . ?
B14 O9 B1 O17 172.9(2) . . . . ?
Ba1 O9 B1 O17 6.3(2) 2_566 . . . ?
B14 O9 B1 O7 -6.4(3) . . . . ?
Ba1 O9 B1 O7 -173.01(17) 2_566 . . . ?
B14 O9 B1 Ba1 166.6(2) . . . 2_566 ?
Zn1 O21 B3 O5 -13.8(3) . . . . ?
Ba6 O21 B3 O5 -161.75(19) . . . . ?
Zn1 O21 B3 O18 161.51(14) . . . . ?
Ba6 O21 B3 O18 13.5(2) . . . . ?
Zn1 O21 B3 Ba6 148.0(2) . . . . ?
B15 O5 B3 O21 178.6(2) . . . . ?
Ba3 O5 B3 O21 13.2(4) 2_666 . . . ?
B15 O5 B3 O18 3.4(3) . . . . ?
Ba3 O5 B3 O18 -162.03(15) 2_666 . . . ?
B15 O5 B3 Ba6 104.9(6) . . . . ?
Ba3 O5 B3 Ba6 -60.5(8) 2_666 . . . ?
B6 O18 B3 O21 -176.2(2) . . . . ?
Ba6 O18 B3 O21 -11.39(19) . . . . ?
B6 O18 B3 O5 -0.5(3) . . . . ?
Ba6 O18 B3 O5 164.33(18) . . . . ?
B6 O18 B3 Ba6 -164.8(2) . . . . ?
Zn2 O15 B4 O14 11.1(3) . . . . ?
Ba6 O15 B4 O14 -177.3(2) 1_465 . . . ?
Zn2 O15 B4 O7 -169.49(15) . . . . ?
Ba6 O15 B4 O7 2.1(2) 1_465 . . . ?
Zn2 O15 B4 Ba6 -171.64(18) . . . 1_465 ?
B14 O14 B4 O15 -173.1(2) . . . . ?
Ba3 O14 B4 O15 -13.4(4) 2_666 . . . ?
B14 O14 B4 O7 7.4(3) . . . . ?
Ba3 O14 B4 O7 167.16(14) 2_666 . . . ?
B1 O7 B4 O15 173.1(2) . . . . ?
Ba6 O7 B4 O15 -2.1(2) 1_465 . . . ?
B1 O7 B4 O14 -7.4(3) . . . . ?
Ba6 O7 B4 O14 177.33(18) 1_465 . . . ?
B1 O7 B4 Ba6 175.3(2) . . . 1_465 ?
Zn2 O22 B6 O18 -17.7(3) 1_645 . . . ?
Ba1 O22 B6 O18 -158.28(19) 2_666 . . . ?
Zn2 O22 B6 O12 161.08(14) 1_645 . . . ?
Ba1 O22 B6 O12 20.5(2) 2_666 . . . ?
Zn2 O22 B6 Ba1 140.58(19) 1_645 . . 2_666 ?
B3 O18 B6 O22 177.9(2) . . . . ?
Ba6 O18 B6 O22 26.1(4) . . . . ?
B3 O18 B6 O12 -0.8(3) . . . . ?
Ba6 O18 B6 O12 -152.63(16) . . . . ?
B3 O18 B6 Ba1 95.6(6) . . . 2_666 ?
Ba6 O18 B6 Ba1 -56.2(7) . . . 2_666 ?
B15 O12 B6 O22 -179.6(2) . . . . ?
Ba1 O12 B6 O22 -18.41(19) 2_666 . . . ?
B15 O12 B6 O18 -0.7(3) . . . . ?
Ba1 O12 B6 O18 160.44(18) 2_666 . . . ?
B15 O12 B6 Ba1 -161.2(2) . . . 2_666 ?
Zn5 O28 B7 O27 151.56(15) 1_645 . . . ?
Ba6 O28 B7 O27 32.9(2) . . . . ?
Zn5 O28 B7 O19 -25.3(3) 1_645 . . . ?
Ba6 O28 B7 O19 -143.91(17) . . . . ?
Zn5 O28 B7 Ba6 118.65(15) 1_645 . . . ?
B22 O27 B7 O28 -169.99(19) . . . . ?
Ba1 O27 B7 O28 74.0(2) . . . . ?
Ba6 O27 B7 O28 -26.82(19) . . . . ?
B22 O27 B7 O19 7.0(3) . . . . ?
Ba1 O27 B7 O19 -109.07(18) . . . . ?
Ba6 O27 B7 O19 150.13(18) . . . . ?
B22 O27 B7 Ba6 -143.16(18) . . . . ?
Ba1 O27 B7 Ba6 100.80(9) . . . . ?
B19 O19 B7 O28 161.7(2) . . . . ?
Ba3 O19 B7 O28 39.5(3) 2_656 . . . ?
B19 O19 B7 O27 -15.2(3) . . . . ?
Ba3 O19 B7 O27 -137.32(16) 2_656 . . . ?
B19 O19 B7 Ba6 91.2(3) . . . . ?
Ba3 O19 B7 Ba6 -31.0(4) 2_656 . . . ?
Zn2 O44 B11 O32 -81.3(3) 1_545 . . . ?
Ba5 O44 B11 O32 97.4(2) 2_566 . . . ?
Zn2 O44 B11 O42 98.5(2) 1_545 . . . ?
Ba5 O44 B11 O42 -82.8(2) 2_566 . . . ?
Zn2 O44 B11 Ba5 -178.7(3) 1_545 . . 2_566 ?
B24 O32 B11 O44 179.3(2) . . . . ?
Ba3 O32 B11 O44 27.7(3) 2_656 . . . ?
B24 O32 B11 O42 -0.5(3) . . . . ?
Ba3 O32 B11 O42 -152.17(14) 2_656 . . . ?
B24 O32 B11 Ba5 -131.42(18) . . . 2_566 ?
Ba3 O32 B11 Ba5 76.95(15) 2_656 . . 2_566 ?
B20 O42 B11 O44 -177.9(2) . . . . ?
Ba1 O42 B11 O44 -38.2(2) 2_566 . . . ?
B20 O42 B11 O32 2.0(3) . . . . ?
Ba1 O42 B11 O32 141.67(16) 2_566 . . . ?
B20 O42 B11 Ba5 136.90(17) . . . 2_566 ?
Ba1 O42 B11 Ba5 -83.40(11) 2_566 . . 2_566 ?
Zn1 O1 B14 O9 4.3(3) . . . . ?
Ba3 O1 B14 O9 174.78(19) 2_666 . . . ?
Zn1 O1 B14 O14 -174.66(14) . . . . ?
Ba3 O1 B14 O14 -4.2(2) 2_666 . . . ?
Zn1 O1 B14 Ba3 -170.45(19) . . . 2_666 ?
B1 O9 B14 O1 -172.4(2) . . . . ?
Ba1 O9 B14 O1 -13.9(4) 2_566 . . . ?
B1 O9 B14 O14 6.6(3) . . . . ?
Ba1 O9 B14 O14 165.14(13) 2_566 . . . ?
B4 O14 B14 O1 172.0(2) . . . . ?
Ba3 O14 B14 O1 4.0(2) 2_666 . . . ?
B4 O14 B14 O9 -7.1(3) . . . . ?
Ba3 O14 B14 O9 -175.03(18) 2_666 . . . ?
B4 O14 B14 Ba3 168.0(2) . . . 2_666 ?
Zn5 O41 B15 O12 -30.5(3) 1_655 . . . ?
Ba3 O41 B15 O12 -166.0(2) 2_666 . . . ?
Zn5 O41 B15 O5 149.81(16) 1_655 . . . ?
Ba3 O41 B15 O5 14.4(2) 2_666 . . . ?
Zn5 O41 B15 Ba3 135.4(2) 1_655 . . 2_666 ?
B6 O12 B15 O41 -176.2(2) . . . . ?
Ba1 O12 B15 O41 37.7(4) 2_666 . . . ?
B6 O12 B15 O5 3.4(3) . . . . ?
Ba1 O12 B15 O5 -142.58(18) 2_666 . . . ?
B6 O12 B15 Ba3 94.7(9) . . . 2_666 ?
Ba1 O12 B15 Ba3 -51.3(10) 2_666 . . 2_666 ?
B3 O5 B15 O41 174.9(2) . . . . ?
Ba3 O5 B15 O41 -13.3(2) 2_666 . . . ?
B3 O5 B15 O12 -4.8(3) . . . . ?
Ba3 O5 B15 O12 167.04(18) 2_666 . . . ?
B3 O5 B15 Ba3 -171.9(2) . . . 2_666 ?
Zn2 O26 B19 O10 -27.7(3) 1_545 . . . ?
Ba3 O26 B19 O10 -144.53(18) 2_656 . . . ?
Ba3 O26 B19 O10 107.3(2) 1_455 . . . ?
Zn2 O26 B19 O19 147.00(15) 1_545 . . . ?
Ba3 O26 B19 O19 30.2(2) 2_656 . . . ?
Ba3 O26 B19 O19 -78.0(2) 1_455 . . . ?
Zn2 O26 B19 Ba3 116.80(12) 1_545 . . 2_656 ?
Ba3 O26 B19 Ba3 -108.21(10) 1_455 . . 2_656 ?
B22 O10 B19 O26 -170.03(19) . . . . ?
Ba1 O10 B19 O26 36.9(3) 2_566 . . . ?
B22 O10 B19 O19 15.2(3) . . . . ?
Ba1 O10 B19 O19 -137.92(17) 2_566 . . . ?
B22 O10 B19 Ba3 114.6(3) . . . 2_656 ?
Ba1 O10 B19 Ba3 -38.5(5) 2_566 . . 2_656 ?
B7 O19 B19 O26 -170.78(19) . . . . ?
Ba3 O19 B19 O26 -25.46(18) 2_656 . . . ?
B7 O19 B19 O10 4.3(3) . . . . ?
Ba3 O19 B19 O10 149.63(18) 2_656 . . . ?
B7 O19 B19 Ba3 -145.32(18) . . . 2_656 ?
Zn1 O36 B20 O42 -94.4(2) . . . . ?
Ba2 O36 B20 O42 89.5(2) 2_666 . . . ?
Zn1 O36 B20 O38 85.1(2) . . . . ?
Ba2 O36 B20 O38 -91.0(2) 2_666 . . . ?
B11 O42 B20 O36 178.9(2) . . . . ?
Ba1 O42 B20 O36 40.3(2) 2_566 . . . ?
B11 O42 B20 O38 -0.6(3) . . . . ?
Ba1 O42 B20 O38 -139.22(16) 2_566 . . . ?
B24 O38 B20 O36 178.2(2) . . . . ?
Ba6 O38 B20 O36 -29.6(3) . . . . ?
B24 O38 B20 O42 -2.3(3) . . . . ?
Ba6 O38 B20 O42 149.87(14) . . . . ?
B7 O27 B22 O10 10.5(3) . . . . ?
Ba1 O27 B22 O10 137.76(16) . . . . ?
Ba6 O27 B22 O10 -106.6(2) . . . . ?
B7 O27 B22 O20 140.51(19) . . . . ?
Ba1 O27 B22 O20 -92.27(16) . . . . ?
Ba6 O27 B22 O20 23.3(3) . . . . ?
B7 O27 B22 O20 -116.7(2) . . . 2_566 ?
Ba1 O27 B22 O20 10.51(18) . . . 2_566 ?
Ba6 O27 B22 O20 126.12(16) . . . 2_566 ?
B7 O27 B22 B22 -167.0(2) . . . 2_566 ?
Ba1 O27 B22 B22 -39.8(2) . . . 2_566 ?
Ba6 O27 B22 B22 75.8(3) . . . 2_566 ?
B7 O27 B22 Ba1 -127.22(19) . . . . ?
Ba6 O27 B22 Ba1 115.61(17) . . . . ?
B7 O27 B22 Ba1 87.0(3) . . . 2_566 ?
Ba1 O27 B22 Ba1 -145.8(2) . . . 2_566 ?
Ba6 O27 B22 Ba1 -30.2(4) . . . 2_566 ?
B19 O10 B22 O27 -22.1(3) . . . . ?
Ba1 O10 B22 O27 141.64(16) 2_566 . . . ?
B19 O10 B22 O20 -153.73(18) . . . . ?
Ba1 O10 B22 O20 10.04(17) 2_566 . . . ?
B19 O10 B22 O20 105.0(2) . . . 2_566 ?
Ba1 O10 B22 O20 -91.25(16) 2_566 . . 2_566 ?
B19 O10 B22 B22 155.5(2) . . . 2_566 ?
Ba1 O10 B22 B22 -40.7(2) 2_566 . . 2_566 ?
B19 O10 B22 Ba1 50.0(3) . . . . ?
Ba1 O10 B22 Ba1 -146.3(2) 2_566 . . . ?
B19 O10 B22 Ba1 -163.8(2) . . . 2_566 ?
B22 O20 B22 O27 114.6(2) 2_566 . . . ?
Zn1 O20 B22 O27 -6.9(3) . . . . ?
Ba1 O20 B22 O27 -143.09(14) 2_566 . . . ?
B22 O20 B22 O10 -114.1(2) 2_566 . . . ?
Zn1 O20 B22 O10 124.37(16) . . . . ?
Ba1 O20 B22 O10 -11.8(2) 2_566 . . . ?
B22 O20 B22 O20 -0.001(2) 2_566 . . 2_566 ?
Zn1 O20 B22 O20 -121.53(17) . . . 2_566 ?
Ba1 O20 B22 O20 102.33(13) 2_566 . . 2_566 ?
Zn1 O20 B22 B22 -121.53(17) . . . 2_566 ?
Ba1 O20 B22 B22 102.33(13) 2_566 . . 2_566 ?
B22 O20 B22 Ba1 51.17(10) 2_566 . . . ?
Zn1 O20 B22 Ba1 -70.36(16) . . . . ?
Ba1 O20 B22 Ba1 153.50(5) 2_566 . . . ?
B22 O20 B22 Ba1 -102.33(13) 2_566 . . 2_566 ?
Zn1 O20 B22 Ba1 136.14(17) . . . 2_566 ?
Zn5 O47 B24 O38 -87.8(3) 1_645 . . . ?
Ba4 O47 B24 O38 90.9(2) 2_656 . . . ?
Zn5 O47 B24 O32 92.1(3) 1_645 . . . ?
Ba4 O47 B24 O32 -89.3(2) 2_656 . . . ?
B20 O38 B24 O47 -176.6(2) . . . . ?
Ba6 O38 B24 O47 29.9(3) . . . . ?
B20 O38 B24 O32 3.6(3) . . . . ?
Ba6 O38 B24 O32 -149.92(15) . . . . ?
B11 O32 B24 O47 178.1(2) . . . . ?
Ba3 O32 B24 O47 -28.7(3) 2_656 . . . ?
B11 O32 B24 O38 -2.1(3) . . . . ?
Ba3 O32 B24 O38 151.14(15) 2_656 . . . ?
Zn4 O30 B2 O11 5.6(3) . . . . ?
Ba5 O30 B2 O11 -179.1(2) . . . . ?
Zn4 O30 B2 O23 -174.83(15) . . . . ?
Ba5 O30 B2 O23 0.6(2) . . . . ?
Zn4 O30 B2 Ba5 -175.39(18) . . . . ?
B5 O11 B2 O30 -172.6(2) . . . . ?
Ba2 O11 B2 O30 -16.2(4) 1_465 . . . ?
B5 O11 B2 O23 7.8(3) . . . . ?
Ba2 O11 B2 O23 164.20(14) 1_465 . . . ?
B18 O23 B2 O30 172.7(2) . . . . ?
Ba5 O23 B2 O30 -0.6(2) . . . . ?
B18 O23 B2 O11 -7.7(3) . . . . ?
Ba5 O23 B2 O11 179.08(18) . . . . ?
B18 O23 B2 Ba5 173.3(2) . . . . ?
Zn6 O3 B5 O2 8.8(3) . . . . ?
Ba2 O3 B5 O2 173.3(2) 1_465 . . . ?
Zn6 O3 B5 O11 -170.54(14) . . . . ?
Ba2 O3 B5 O11 -6.0(2) 1_465 . . . ?
Zn6 O3 B5 Ba2 -164.5(2) . . . 1_465 ?
B18 O2 B5 O3 -171.8(2) . . . . ?
Ba4 O2 B5 O3 -10.4(4) 1_565 . . . ?
B18 O2 B5 O11 7.5(3) . . . . ?
Ba4 O2 B5 O11 168.98(13) 1_565 . . . ?
B2 O11 B5 O3 171.6(2) . . . . ?
Ba2 O11 B5 O3 5.7(2) 1_465 . . . ?
B2 O11 B5 O2 -7.8(3) . . . . ?
Ba2 O11 B5 O2 -173.69(18) 1_465 . . . ?
B2 O11 B5 Ba2 165.9(2) . . . 1_465 ?
Zn6 O43 B8 O39 -95.8(2) 1_545 . . . ?
Ba1 O43 B8 O39 87.3(3) . . . . ?
Zn6 O43 B8 O45 84.8(3) 1_545 . . . ?
Ba1 O43 B8 O45 -92.1(2) . . . . ?
B23 O39 B8 O43 176.3(2) . . . . ?
Ba4 O39 B8 O43 38.7(2) . . . . ?
B23 O39 B8 O45 -4.3(3) . . . . ?
Ba4 O39 B8 O45 -141.89(16) . . . . ?
B10 O45 B8 O43 178.2(2) . . . . ?
Ba5 O45 B8 O43 -26.8(3) . . . . ?
B10 O45 B8 O39 -1.2(3) . . . . ?
Ba5 O45 B8 O39 153.81(14) . . . . ?
Zn3 O33 B9 O34 -29.5(3) . . . . ?
Ba2 O33 B9 O34 -163.0(2) . . . . ?
Zn3 O33 B9 O13 149.31(16) . . . . ?
Ba2 O33 B9 O13 15.8(2) . . . . ?
Zn3 O33 B9 Ba2 133.47(19) . . . . ?
B13 O34 B9 O33 -177.9(2) . . . . ?
Ba4 O34 B9 O33 36.3(4) 1_565 . . . ?
B13 O34 B9 O13 3.3(3) . . . . ?
Ba4 O34 B9 O13 -142.52(19) 1_565 . . . ?
B13 O34 B9 Ba2 89.8(7) . . . . ?
Ba4 O34 B9 Ba2 -56.0(8) 1_565 . . . ?
B16 O13 B9 O33 178.0(2) . . . . ?
Ba2 O13 B9 O33 -15.1(2) . . . . ?
B16 O13 B9 O34 -3.1(3) . . . . ?
Ba2 O13 B9 O34 163.81(19) . . . . ?
B16 O13 B9 Ba2 -166.9(2) . . . . ?
Zn3 O48 B10 O31 94.3(3) . . . . ?
Ba6 O48 B10 O31 -90.5(3) 2_666 . . . ?
Zn3 O48 B10 O45 -85.2(3) . . . . ?
Ba6 O48 B10 O45 90.1(2) 2_666 . . . ?
Zn3 O48 B10 Ba6 -175.3(3) . . . 2_666 ?
B23 O31 B10 O48 175.2(2) . . . . ?
Ba2 O31 B10 O48 -33.2(3) . . . . ?
B23 O31 B10 O45 -5.4(3) . . . . ?
Ba2 O31 B10 O45 146.31(16) . . . . ?
B23 O31 B10 Ba6 128.97(18) . . . 2_666 ?
Ba2 O31 B10 Ba6 -79.36(13) . . . 2_666 ?
B8 O45 B10 O48 -174.7(2) . . . . ?
Ba5 O45 B10 O48 30.0(3) . . . . ?
B8 O45 B10 O31 5.8(3) . . . . ?
Ba5 O45 B10 O31 -149.46(15) . . . . ?
B8 O45 B10 Ba6 -129.06(18) . . . 2_666 ?
Ba5 O45 B10 Ba6 75.67(14) . . . 2_666 ?
Zn4 O35 B12 O29 -30.1(3) 1_645 . . . ?
Ba2 O35 B12 O29 -147.60(18) . . . . ?
Ba2 O35 B12 O29 105.7(2) 2_765 . . . ?
Zn4 O35 B12 O25 145.30(16) 1_645 . . . ?
Ba2 O35 B12 O25 27.8(2) . . . . ?
Ba2 O35 B12 O25 -79.0(2) 2_765 . . . ?
Zn4 O35 B12 Ba2 117.55(12) 1_645 . . . ?
Ba2 O35 B12 Ba2 -106.71(11) 2_765 . . . ?
B17 O29 B12 O35 -168.8(2) . . . . ?
Ba4 O29 B12 O35 41.8(3) . . . . ?
B17 O29 B12 O25 15.8(3) . . . . ?
Ba4 O29 B12 O25 -133.64(17) . . . . ?
B17 O29 B12 Ba2 116.2(3) . . . . ?
Ba4 O29 B12 Ba2 -33.2(5) . . . . ?
B21 O25 B12 O35 -171.20(19) . . . . ?
Ba2 O25 B12 O35 -23.57(18) . . . . ?
B21 O25 B12 O29 4.4(3) . . . . ?
Ba2 O25 B12 O29 152.07(18) . . . . ?
B21 O25 B12 Ba2 -147.64(18) . . . . ?
Zn4 O24 B13 O6 -11.8(4) 1_655 . . . ?
Ba4 O24 B13 O6 -157.73(19) 1_565 . . . ?
Zn4 O24 B13 O34 166.87(14) 1_655 . . . ?
Ba4 O24 B13 O34 21.0(2) 1_565 . . . ?
Zn4 O24 B13 Ba4 145.9(2) 1_655 . . 1_565 ?
B16 O6 B13 O24 177.3(2) . . . . ?
Ba5 O6 B13 O24 22.1(4) 1_655 . . . ?
B16 O6 B13 O34 -1.4(3) . . . . ?
Ba5 O6 B13 O34 -156.58(16) 1_655 . . . ?
B16 O6 B13 Ba4 100.1(5) . . . 1_565 ?
Ba5 O6 B13 Ba4 -55.1(7) 1_655 . . 1_565 ?
B9 O34 B13 O24 -180.0(2) . . . . ?
Ba4 O34 B13 O24 -18.16(19) 1_565 . . . ?
B9 O34 B13 O6 -1.2(3) . . . . ?
Ba4 O34 B13 O6 160.64(19) 1_565 . . . ?
B9 O34 B13 Ba4 -161.8(2) . . . 1_565 ?
Zn6 O16 B16 O13 -20.6(3) 1_645 . . . ?
Ba5 O16 B16 O13 -166.36(19) 1_655 . . . ?
Zn6 O16 B16 O6 157.21(15) 1_645 . . . ?
Ba5 O16 B16 O6 11.5(2) 1_655 . . . ?
Zn6 O16 B16 Ba5 145.7(2) 1_645 . . 1_655 ?
B9 O13 B16 O16 178.5(2) . . . . ?
Ba2 O13 B16 O16 20.9(4) . . . . ?
B9 O13 B16 O6 0.7(3) . . . . ?
Ba2 O13 B16 O6 -156.92(15) . . . . ?
B9 O13 B16 Ba5 103.1(9) . . . 1_655 ?
Ba2 O13 B16 Ba5 -54.5(10) . . . 1_655 ?
B13 O6 B16 O16 -176.5(2) . . . . ?
Ba5 O6 B16 O16 -9.84(19) 1_655 . . . ?
B13 O6 B16 O13 1.6(3) . . . . ?
Ba5 O6 B16 O13 168.21(18) 1_655 . . . ?
B13 O6 B16 Ba5 -166.6(2) . . . 1_655 ?
B21 O37 B17 O29 10.4(3) . . . . ?
Ba4 O37 B17 O29 136.15(16) 2_665 . . . ?
Ba5 O37 B17 O29 -107.8(2) . . . . ?
B21 O37 B17 O4 139.98(19) . . . . ?
Ba4 O37 B17 O4 -94.28(16) 2_665 . . . ?
Ba5 O37 B17 O4 21.7(3) . . . . ?
B21 O37 B17 O4 -116.7(2) . . . 2_665 ?
Ba4 O37 B17 O4 9.03(17) 2_665 . . 2_665 ?
Ba5 O37 B17 O4 125.05(16) . . . 2_665 ?
B21 O37 B17 B17 -167.3(2) . . . 2_665 ?
Ba4 O37 B17 B17 -41.6(2) 2_665 . . 2_665 ?
Ba5 O37 B17 B17 74.4(3) . . . 2_665 ?
B21 O37 B17 Ba4 -125.73(18) . . . 2_665 ?
Ba5 O37 B17 Ba4 116.02(17) . . . 2_665 ?
B12 O29 B17 O37 -22.7(3) . . . . ?
Ba4 O29 B17 O37 138.40(16) . . . . ?
B12 O29 B17 O4 -154.14(18) . . . . ?
Ba4 O29 B17 O4 7.01(16) . . . . ?
B12 O29 B17 O4 104.7(2) . . . 2_665 ?
Ba4 O29 B17 O4 -94.12(16) . . . 2_665 ?
B12 O29 B17 B17 155.1(2) . . . 2_665 ?
Ba4 O29 B17 B17 -43.8(2) . . . 2_665 ?
B12 O29 B17 Ba4 52.6(3) . . . 2_665 ?
Ba4 O29 B17 Ba4 -146.24(18) . . . 2_665 ?
B17 O4 B17 O37 115.4(2) 2_665 . . . ?
Zn6 O4 B17 O37 -4.3(3) 1_545 . . . ?
Ba4 O4 B17 O37 -139.23(15) . . . . ?
B17 O4 B17 O29 -113.7(2) 2_665 . . . ?
Zn6 O4 B17 O29 126.64(15) 1_545 . . . ?
Ba4 O4 B17 O29 -8.3(2) . . . . ?
B17 O4 B17 O4 0.000(1) 2_665 . . 2_665 ?
Zn6 O4 B17 O4 -119.64(16) 1_545 . . 2_665 ?
Ba4 O4 B17 O4 105.41(13) . . . 2_665 ?
Zn6 O4 B17 B17 -119.64(16) 1_545 . . 2_665 ?
Ba4 O4 B17 B17 105.41(13) . . . 2_665 ?
B17 O4 B17 Ba4 49.07(10) 2_665 . . 2_665 ?
Zn6 O4 B17 Ba4 -70.57(15) 1_545 . . 2_665 ?
Ba4 O4 B17 Ba4 154.48(5) . . . 2_665 ?
Zn3 O8 B18 O23 18.6(3) . . . . ?
Ba4 O8 B18 O23 175.6(2) 1_565 . . . ?
Zn3 O8 B18 O2 -161.21(15) . . . . ?
Ba4 O8 B18 O2 -4.3(2) 1_565 . . . ?
Zn3 O8 B18 Ba4 -156.93(16) . . . 1_565 ?
B2 O23 B18 O8 -172.5(2) . . . . ?
Ba5 O23 B18 O8 -3.4(4) . . . . ?
B2 O23 B18 O2 7.3(3) . . . . ?
Ba5 O23 B18 O2 176.44(13) . . . . ?
B5 O2 B18 O8 172.6(2) . . . . ?
Ba4 O2 B18 O8 4.3(2) 1_565 . . . ?
B5 O2 B18 O23 -7.2(3) . . . . ?
Ba4 O2 B18 O23 -175.58(17) 1_565 . . . ?
B5 O2 B18 Ba4 168.3(2) . . . 1_565 ?
Zn3 O40 B21 O37 152.00(15) . . . . ?
Ba5 O40 B21 O37 31.5(2) . . . . ?
Zn3 O40 B21 O25 -25.3(3) . . . . ?
Ba5 O40 B21 O25 -145.87(17) . . . . ?
Zn3 O40 B21 Ba5 120.54(15) . . . . ?
B17 O37 B21 O40 -169.70(19) . . . . ?
Ba4 O37 B21 O40 76.8(2) 2_665 . . . ?
Ba5 O37 B21 O40 -25.37(18) . . . . ?
B17 O37 B21 O25 7.7(3) . . . . ?
Ba4 O37 B21 O25 -105.71(18) 2_665 . . . ?
Ba5 O37 B21 O25 152.08(19) . . . . ?
B17 O37 B21 Ba5 -144.33(17) . . . . ?
Ba4 O37 B21 Ba5 102.21(9) 2_665 . . . ?
B12 O25 B21 O40 161.4(2) . . . . ?
Ba2 O25 B21 O40 36.8(3) . . . . ?
B12 O25 B21 O37 -16.0(3) . . . . ?
Ba2 O25 B21 O37 -140.62(16) . . . . ?
B12 O25 B21 Ba5 92.6(4) . . . . ?
Ba2 O25 B21 Ba5 -32.0(5) . . . . ?
Zn4 O46 B23 O31 -79.9(3) 1_645 . . . ?
Ba3 O46 B23 O31 98.8(2) . . . . ?
Zn4 O46 B23 O39 99.0(2) 1_645 . . . ?
Ba3 O46 B23 O39 -82.3(2) . . . . ?
B10 O31 B23 O46 179.3(2) . . . . ?
Ba2 O31 B23 O46 29.4(3) . . . . ?
B10 O31 B23 O39 0.4(3) . . . . ?
Ba2 O31 B23 O39 -149.48(14) . . . . ?
B8 O39 B23 O46 -174.3(2) . . . . ?
Ba4 O39 B23 O46 -36.0(2) . . . . ?
B8 O39 B23 O31 4.7(3) . . . . ?
Ba4 O39 B23 O31 142.95(16) . . . . ?
